data_4067235
loop_
_publ_author_name
'Chakraborty, Amarnath'
'Dey, Surjendu'
'Sawoo, Sudeshna'
'Adarsh, N. N.'
'Sarkar, Amitabha'

_publ_section_title
;
 Regioselective 1,3-Dipolar Cycloaddition Reaction of Azides with Alkoxy
 Alkynyl Fischer Carbene Complexes
;
_journal_issue 23
_journal_name_full Organometallics
_journal_page_first 6619
_journal_paper_doi 10.1021/om1009523
_journal_volume 29
_journal_year 2010
_chemical_formula_sum 'C23 H17 N3 O6 W'
_chemical_formula_weight 615.25
_chemical_name_systematic
; 
 ? 
;
_space_group_IT_number 9
_symmetry_cell_setting monoclinic
_symmetry_space_group_name_Hall 'C -2yc'
_symmetry_space_group_name_H-M 'C 1 c 1'
_atom_sites_solution_hydrogens geom
_atom_sites_solution_primary direct
_atom_sites_solution_secondary difmap
_audit_creation_method SHELXL-97
_cell_angle_alpha 90.00
_cell_angle_beta 94.111(3)
_cell_angle_gamma 90.00
_cell_formula_units_Z 32
_cell_length_a 39.965(5)
_cell_length_b 24.458(3)
_cell_length_c 18.510(2)
_cell_measurement_temperature 100(2)
_cell_volume 18046(4)
_computing_cell_refinement 'Bruker Apex II'
_computing_data_collection 'Bruker Apex II'
_computing_data_reduction SAINT
_computing_molecular_graphics 'Diamond 3.0'
_computing_publication_material SHELXL-97
_computing_structure_refinement 'SHELXL-97 (Sheldrick, 1997)'
_computing_structure_solution 'SHELXS-97 (Sheldrick, 1990)'
_diffrn_ambient_temperature 100(2)
_diffrn_detector_area_resol_mean 3
_diffrn_measured_fraction_theta_full 1.000
_diffrn_measured_fraction_theta_max 1.000
_diffrn_measurement_device_type 'Bruker Apex II'
_diffrn_measurement_method 'Omega scan'
_diffrn_radiation_monochromator graphite
_diffrn_radiation_source 'fine-focus sealed tube'
_diffrn_radiation_type MoK\a
_diffrn_radiation_wavelength 0.71073
_diffrn_reflns_av_R_equivalents 0.0648
_diffrn_reflns_av_sigmaI/netI 0.0901
_diffrn_reflns_limit_h_max 47
_diffrn_reflns_limit_h_min -47
_diffrn_reflns_limit_k_max 29
_diffrn_reflns_limit_k_min -28
_diffrn_reflns_limit_l_max 21
_diffrn_reflns_limit_l_min -22
_diffrn_reflns_number 84054
_diffrn_reflns_theta_full 25.00
_diffrn_reflns_theta_max 25.00
_diffrn_reflns_theta_min 0.98
_exptl_absorpt_coefficient_mu 5.165
_exptl_absorpt_correction_T_max 0.7469
_exptl_absorpt_correction_T_min 0.2888
_exptl_absorpt_correction_type multi-scan
_exptl_absorpt_process_details sadabs
_exptl_crystal_colour red
_exptl_crystal_density_diffrn 1.812
_exptl_crystal_density_method 'not measured'
_exptl_crystal_description plate
_exptl_crystal_F_000 9536
_exptl_crystal_size_max 0.32
_exptl_crystal_size_mid 0.24
_exptl_crystal_size_min 0.06
_refine_diff_density_max 1.502
_refine_diff_density_min -1.581
_refine_diff_density_rms 0.183
_refine_ls_abs_structure_details 'Flack H D (1983), Acta Cryst. A39, 876-881'
_refine_ls_abs_structure_Flack 0.494(15)
_refine_ls_extinction_method none
_refine_ls_goodness_of_fit_ref 1.076
_refine_ls_hydrogen_treatment constr
_refine_ls_matrix_type fullcycle
_refine_ls_number_parameters 1931
_refine_ls_number_reflns 31715
_refine_ls_number_restraints 41
_refine_ls_restrained_S_all 1.080
_refine_ls_R_factor_all 0.0742
_refine_ls_R_factor_gt 0.0469
_refine_ls_shift/su_max 0.037
_refine_ls_shift/su_mean 0.004
_refine_ls_structure_factor_coef Fsqd
_refine_ls_weighting_details 'calc w=1/[\s^2^(Fo^2^)+(0.0573P)^2^+0.0000P] where P=(Fo^2^+2Fc^2^)/3'
_refine_ls_weighting_scheme calc
_refine_ls_wR_factor_gt 0.1214
_refine_ls_wR_factor_ref 0.1495
_reflns_number_gt 22838
_reflns_number_total 31715
_reflns_threshold_expression >2sigma(I)
_cod_data_source_file om1009523_si_002.cif
_cod_data_source_block amar1_0m
_cod_original_cell_volume 18047(4)
_cod_original_sg_symbol_H-M Cc
_cod_database_code 4067235

loop_
_symmetry_equiv_pos_as_xyz
'x, y, z'
'x, -y, z+1/2'
'x+1/2, y+1/2, z'
'x+1/2, -y+1/2, z+1/2'

loop_
_atom_site_label
_atom_site_type_symbol
_atom_site_fract_x
_atom_site_fract_y
_atom_site_fract_z
_atom_site_U_iso_or_equiv
_atom_site_adp_type
_atom_site_occupancy
_atom_site_symmetry_multiplicity
_atom_site_calc_flag
_atom_site_refinement_flags
W1 W 0.610632(16) 0.06435(3) 0.13274(3) 0.02884(15) Uani 1 1 d .
W2 W 0.128386(14) 0.69244(3) 0.62180(3) 0.02315(14) Uani 1 1 d .
C1 C 0.6465(4) 0.0107(7) 0.1466(9) 0.038(4) Uani 1 1 d .
C2 C 0.6401(4) 0.1066(7) 0.0750(10) 0.049(4) Uiso 1 1 d D
C3 C 0.6395(6) 0.0976(9) 0.2189(11) 0.090(7) Uiso 1 1 d D
C4 C 0.5745(3) 0.1231(6) 0.1294(9) 0.026(3) Uiso 1 1 d D
C5 C 0.5802(3) 0.0192(5) 0.1979(6) 0.011(2) Uiso 1 1 d D
C6 C 0.5856(4) 0.0240(8) 0.0382(10) 0.030(3) Uiso 1 1 d .
C7 C 0.6303(4) 0.0067(9) -0.0340(9) 0.046(4) Uani 1 1 d .
H7A H 0.6432 -0.0129 0.0040 0.056 Uiso 1 1 calc R
H7B H 0.6380 0.0443 -0.0342 0.056 Uiso 1 1 calc R
C8 C 0.6343(4) -0.0204(11) -0.1082(12) 0.066(6) Uani 1 1 d .
H8A H 0.6331 -0.0594 -0.1032 0.099 Uiso 1 1 calc R
H8B H 0.6556 -0.0104 -0.1251 0.099 Uiso 1 1 calc R
H8C H 0.6166 -0.0082 -0.1423 0.099 Uiso 1 1 calc R
C9 C 0.5471(3) 0.0174(6) 0.0355(8) 0.016(3) Uiso 1 1 d .
C10 C 0.5275(3) -0.0127(7) -0.0156(9) 0.018(3) Uiso 1 1 d .
C11 C 0.5318(4) -0.0526(7) -0.0749(10) 0.022(3) Uiso 1 1 d .
C12 C 0.5543(4) -0.0967(6) -0.0592(9) 0.025(3) Uani 1 1 d .
H12 H 0.5648 -0.1007 -0.0130 0.030 Uiso 1 1 calc R
C13 C 0.5608(5) -0.1350(8) -0.1154(10) 0.036(4) Uani 1 1 d .
H13 H 0.5750 -0.1645 -0.1048 0.044 Uiso 1 1 calc R
C14 C 0.5466(4) -0.1287(7) -0.1842(8) 0.015(3) Uiso 1 1 d .
H14 H 0.5517 -0.1516 -0.2219 0.019 Uiso 1 1 calc R
C15 C 0.5253(5) -0.0886(9) -0.1940(10) 0.049(5) Uani 1 1 d .
H15 H 0.5136 -0.0868 -0.2392 0.059 Uiso 1 1 calc R
C16 C 0.5180(4) -0.0481(7) -0.1445(9) 0.022(3) Uiso 1 1 d .
H16 H 0.5042 -0.0187 -0.1584 0.027 Uiso 1 1 calc R
C17 C 0.4624(5) -0.0178(9) -0.0290(11) 0.060(6) Uani 1 1 d .
H17A H 0.4480 -0.0249 0.0099 0.072 Uiso 1 1 calc R
H17B H 0.4645 -0.0513 -0.0563 0.072 Uiso 1 1 calc R
C18 C 0.4462(4) 0.0289(9) -0.0807(11) 0.045(5) Uani 1 1 d .
C19 C 0.4655(5) 0.0682(7) -0.1047(10) 0.035(4) Uiso 1 1 d .
H19 H 0.4882 0.0695 -0.0890 0.042 Uiso 1 1 calc R
C20 C 0.4510(4) 0.1111(7) -0.1572(9) 0.035(4) Uiso 1 1 d .
H20 H 0.4649 0.1375 -0.1753 0.042 Uiso 1 1 calc R
C21 C 0.4196(5) 0.1111(8) -0.1764(11) 0.053(4) Uiso 1 1 d .
H21 H 0.4101 0.1369 -0.2085 0.063 Uiso 1 1 calc R
C22 C 0.3982(4) 0.0656(7) -0.1435(9) 0.056(6) Uani 1 1 d .
H22 H 0.3750 0.0663 -0.1522 0.067 Uiso 1 1 calc R
C23 C 0.4134(5) 0.0226(8) -0.1001(11) 0.060(6) Uani 1 1 d .
H23 H 0.4013 -0.0077 -0.0862 0.072 Uiso 1 1 calc R
C24 C 0.1676(3) 0.7504(5) 0.6222(8) 0.016(2) Uiso 1 1 d D
C25 C 0.1533(4) 0.6415(6) 0.5620(8) 0.030(4) Uani 1 1 d D
C26 C 0.1511(3) 0.6587(5) 0.7109(6) 0.012(2) Uiso 1 1 d D
C27 C 0.0929(3) 0.6359(5) 0.6263(8) 0.017(3) Uiso 1 1 d D
C28 C 0.1039(3) 0.7416(6) 0.6883(7) 0.020(3) Uiso 1 1 d D
C29 C 0.0973(4) 0.7295(7) 0.5313(10) 0.028(3) Uiso 1 1 d .
C30 C 0.1442(4) 0.7446(7) 0.4488(9) 0.030(3) Uiso 1 1 d .
H30A H 0.1574 0.7673 0.4831 0.036 Uiso 1 1 calc R
H30B H 0.1532 0.7077 0.4513 0.036 Uiso 1 1 calc R
C31 C 0.1453(5) 0.7671(8) 0.3731(9) 0.040(4) Uani 1 1 d .
H31A H 0.1255 0.7560 0.3445 0.060 Uiso 1 1 calc R
H31B H 0.1647 0.7533 0.3517 0.060 Uiso 1 1 calc R
H31C H 0.1463 0.8063 0.3751 0.060 Uiso 1 1 calc R
C32 C 0.0650(4) 0.7362(7) 0.5286(9) 0.022(3) Uani 1 1 d .
C33 C 0.0408(4) 0.7677(7) 0.4836(9) 0.016(3) Uani 1 1 d .
C34 C 0.0450(4) 0.8050(7) 0.4192(10) 0.018(3) Uani 1 1 d .
C35 C 0.0666(4) 0.8495(8) 0.4275(10) 0.026(3) Uiso 1 1 d .
H35 H 0.0792 0.8548 0.4712 0.032 Uiso 1 1 calc R
C36 C 0.0696(4) 0.8863(7) 0.3703(8) 0.022(3) Uiso 1 1 d .
H36 H 0.0838 0.9163 0.3764 0.027 Uiso 1 1 calc R
C37 C 0.0521(3) 0.8783(6) 0.3073(8) 0.014(3) Uiso 1 1 d .
H37 H 0.0543 0.9022 0.2689 0.017 Uiso 1 1 calc R
C38 C 0.0308(4) 0.8341(9) 0.2997(10) 0.039(4) Uani 1 1 d .
H38 H 0.0177 0.8295 0.2565 0.046 Uiso 1 1 calc R
C39 C 0.0284(4) 0.7969(8) 0.3542(10) 0.024(3) Uani 1 1 d .
H39 H 0.0152 0.7658 0.3463 0.029 Uiso 1 1 calc R
C40 C -0.0224(3) 0.7812(6) 0.4842(7) 0.011(2) Uiso 1 1 d .
H40A H -0.0198 0.8151 0.4580 0.013 Uiso 1 1 calc R
H40B H -0.0340 0.7895 0.5272 0.013 Uiso 1 1 calc R
C41 C -0.0438(4) 0.7414(7) 0.4362(9) 0.017(3) Uiso 1 1 d .
C42 C -0.0320(5) 0.6923(8) 0.4101(10) 0.025(3) Uiso 1 1 d .
H42 H -0.0096 0.6828 0.4206 0.030 Uiso 1 1 calc R
C43 C -0.0536(6) 0.6554(8) 0.3670(12) 0.049(5) Uani 1 1 d .
H43 H -0.0464 0.6223 0.3488 0.059 Uiso 1 1 calc R
C44 C -0.0875(4) 0.6757(7) 0.3555(10) 0.035(4) Uiso 1 1 d .
H44 H -0.1028 0.6543 0.3278 0.043 Uiso 1 1 calc R
C45 C -0.0981(6) 0.7210(9) 0.3806(12) 0.052(5) Uiso 1 1 d .
H45 H -0.1203 0.7314 0.3712 0.063 Uiso 1 1 calc R
C46 C -0.0760(4) 0.7542(8) 0.4220(9) 0.032(3) Uani 1 1 d .
H46 H -0.0841 0.7867 0.4405 0.038 Uiso 1 1 calc R
O1 O 0.6676(4) -0.0211(7) 0.1526(8) 0.067(4) Uani 1 1 d .
O2 O 0.6549(3) 0.1401(5) 0.0419(7) 0.042(3) Uani 1 1 d D
O3 O 0.6394(3) 0.1296(5) 0.2700(7) 0.050(3) Uiso 1 1 d D
O4 O 0.5541(3) 0.1588(4) 0.1293(7) 0.038(3) Uani 1 1 d D
O5 O 0.5691(3) -0.0101(5) 0.2405(6) 0.052(3) Uani 1 1 d D
O6 O 0.5946(2) 0.0046(5) -0.0225(7) 0.026(2) Uani 1 1 d .
O7 O 0.1895(3) 0.7836(5) 0.6295(7) 0.042(3) Uani 1 1 d D
O8 O 0.1663(3) 0.6095(5) 0.5240(7) 0.042(3) Uani 1 1 d D
O9 O 0.1667(3) 0.6370(5) 0.7597(6) 0.042(3) Uiso 1 1 d D
O10 O 0.0746(3) 0.5985(5) 0.6320(7) 0.039(3) Uani 1 1 d D
O11 O 0.0877(3) 0.7653(5) 0.7301(6) 0.043(3) Uani 1 1 d D
O12 O 0.1073(3) 0.7448(6) 0.4660(7) 0.035(3) Uani 1 1 d .
N1 N 0.5286(3) 0.0448(6) 0.0788(7) 0.023(3) Uani 1 1 d .
N2 N 0.4955(3) 0.0359(7) 0.0566(9) 0.041(3) Uani 1 1 d .
N3 N 0.4954(3) -0.0003(6) 0.0012(9) 0.031(3) Uani 1 1 d .
N4 N 0.0446(3) 0.7140(7) 0.5793(9) 0.030(3) Uani 1 1 d .
N5 N 0.0134(3) 0.7268(5) 0.5666(8) 0.021(2) Uani 1 1 d .
N6 N 0.0119(3) 0.7589(6) 0.5069(8) 0.020(2) Uani 1 1 d .
W3 W 0.249116(13) 0.68270(3) 0.91629(3) 0.01923(15) Uani 1 1 d .
W4 W 0.627671(15) 0.43907(3) 0.61528(3) 0.02601(18) Uani 1 1 d .
C47 C 0.2132(4) 0.6271(8) 0.9104(13) 0.049(5) Uiso 1 1 d D
C48 C 0.2250(4) 0.7344(7) 0.9844(9) 0.026(4) Uiso 1 1 d D
C49 C 0.2242(3) 0.7229(6) 0.8329(7) 0.020(3) Uiso 1 1 d D
C50 C 0.2829(4) 0.7413(7) 0.9101(11) 0.039(4) Uiso 1 1 d D
C51 C 0.2739(5) 0.6381(8) 0.8491(10) 0.042(4) Uiso 1 1 d D
C52 C 0.2773(3) 0.6450(5) 1.0058(7) 0.007(3) Uiso 1 1 d .
C53 C 0.2349(4) 0.6329(8) 1.0916(10) 0.030(4) Uiso 1 1 d .
H53A H 0.2187 0.6206 1.0536 0.036 Uiso 1 1 calc R
H53B H 0.2305 0.6710 1.1020 0.036 Uiso 1 1 calc R
C54 C 0.2330(5) 0.5986(8) 1.1584(11) 0.040(4) Uiso 1 1 d .
H54A H 0.2393 0.5617 1.1482 0.060 Uiso 1 1 calc R
H54B H 0.2104 0.5990 1.1732 0.060 Uiso 1 1 calc R
H54C H 0.2479 0.6131 1.1966 0.060 Uiso 1 1 calc R
C55 C 0.3160(4) 0.6343(7) 1.0074(10) 0.019(3) Uiso 1 1 d .
C56 C 0.3373(4) 0.6073(8) 1.0570(10) 0.021(3) Uani 1 1 d .
C57 C 0.3329(4) 0.5732(8) 1.1174(12) 0.020(3) Uani 1 1 d .
C58 C 0.3154(4) 0.5247(8) 1.1087(11) 0.023(3) Uiso 1 1 d .
H58 H 0.3055 0.5152 1.0635 0.028 Uiso 1 1 calc R
C59 C 0.3128(5) 0.4906(8) 1.1662(9) 0.026(4) Uani 1 1 d .
H59 H 0.3009 0.4581 1.1600 0.031 Uiso 1 1 calc R
C60 C 0.3277(5) 0.5040(8) 1.2348(9) 0.035(5) Uani 1 1 d .
H60 H 0.3250 0.4810 1.2738 0.042 Uiso 1 1 calc R
C61 C 0.3455(4) 0.5489(6) 1.2443(9) 0.020(3) Uiso 1 1 d .
H61 H 0.3560 0.5574 1.2894 0.024 Uiso 1 1 calc R
C62 C 0.3484(4) 0.5840(7) 1.1844(9) 0.018(3) Uiso 1 1 d .
H62 H 0.3614 0.6155 1.1907 0.022 Uiso 1 1 calc R
C63 C 0.4010(4) 0.5981(8) 1.0518(11) 0.031(4) Uiso 1 1 d .
H63A H 0.4135 0.5878 1.0109 0.037 Uiso 1 1 calc R
H63B H 0.3981 0.5653 1.0802 0.037 Uiso 1 1 calc R
C64 C 0.4217(4) 0.6376(8) 1.0974(10) 0.023(4) Uani 1 1 d .
C65 C 0.4106(5) 0.6852(8) 1.1229(11) 0.025(4) Uiso 1 1 d .
H65 H 0.3884 0.6962 1.1132 0.030 Uiso 1 1 calc R
C66 C 0.4326(4) 0.7165(9) 1.1630(10) 0.034(4) Uani 1 1 d .
H66 H 0.4238 0.7493 1.1788 0.040 Uiso 1 1 calc R
C67 C 0.4635(4) 0.7084(7) 1.1829(10) 0.032(4) Uani 1 1 d .
H67 H 0.4767 0.7334 1.2101 0.039 Uiso 1 1 calc R
C68 C 0.4764(4) 0.6549(7) 1.1579(9) 0.032(4) Uiso 1 1 d .
H68 H 0.4986 0.6454 1.1700 0.039 Uiso 1 1 calc R
C69 C 0.4572(4) 0.6214(8) 1.1197(11) 0.035(4) Uani 1 1 d .
H69 H 0.4654 0.5876 1.1062 0.042 Uiso 1 1 calc R
C70 C 0.6559(4) 0.3964(7) 0.5516(9) 0.042(5) Uani 1 1 d D
C71 C 0.6659(4) 0.4975(6) 0.6237(9) 0.024(3) Uiso 1 1 d D
C72 C 0.6474(5) 0.3970(8) 0.7024(7) 0.069(7) Uani 1 1 d D
C73 C 0.6040(3) 0.4876(6) 0.6832(7) 0.020(3) Uiso 1 1 d D
C74 C 0.5917(3) 0.3824(5) 0.6170(7) 0.014(3) Uiso 1 1 d D
C75 C 0.5964(3) 0.4788(7) 0.5262(9) 0.018(3) Uiso 1 1 d .
C76 C 0.6417(4) 0.4974(7) 0.4451(9) 0.026(3) Uiso 1 1 d .
H76A H 0.6558 0.5134 0.4844 0.032 Uiso 1 1 calc R
H76B H 0.6489 0.4599 0.4389 0.032 Uiso 1 1 calc R
C77 C 0.6454(6) 0.5290(12) 0.3766(11) 0.078(8) Uani 1 1 d .
H77A H 0.6330 0.5111 0.3371 0.117 Uiso 1 1 calc R
H77B H 0.6687 0.5306 0.3671 0.117 Uiso 1 1 calc R
H77C H 0.6369 0.5653 0.3820 0.117 Uiso 1 1 calc R
C78 C 0.5618(4) 0.4864(7) 0.5282(10) 0.024(4) Uani 1 1 d .
C79 C 0.5392(3) 0.5133(7) 0.4799(9) 0.014(3) Uiso 1 1 d .
C80 C 0.5428(4) 0.5506(8) 0.4123(10) 0.016(3) Uiso 1 1 d .
C81 C 0.5578(5) 0.6003(9) 0.4227(11) 0.040(4) Uani 1 1 d .
H81 H 0.5654 0.6125 0.4686 0.048 Uiso 1 1 calc R
C82 C 0.5614(5) 0.6340(8) 0.3568(12) 0.048(6) Uani 1 1 d .
H82 H 0.5712 0.6684 0.3625 0.057 Uiso 1 1 calc R
C83 C 0.5520(4) 0.6184(7) 0.2939(10) 0.021(3) Uiso 1 1 d .
H83 H 0.5546 0.6407 0.2540 0.025 Uiso 1 1 calc R
C84 C 0.5373(5) 0.5657(7) 0.2860(11) 0.025(3) Uani 1 1 d .
H84 H 0.5307 0.5531 0.2397 0.031 Uiso 1 1 calc R
C85 C 0.5325(4) 0.5329(8) 0.3438(11) 0.027(4) Uani 1 1 d .
H85 H 0.5224 0.4988 0.3370 0.032 Uiso 1 1 calc R
C86 C 0.4756(4) 0.5229(8) 0.4759(10) 0.029(4) Uani 1 1 d .
H86A H 0.4767 0.5573 0.4500 0.035 Uiso 1 1 calc R
H86B H 0.4628 0.5293 0.5177 0.035 Uiso 1 1 calc R
C87 C 0.4568(4) 0.4821(8) 0.4270(10) 0.025(4) Uani 1 1 d .
C88 C 0.4723(5) 0.4318(8) 0.4107(11) 0.035(5) Uani 1 1 d .
H88 H 0.4939 0.4227 0.4291 0.042 Uiso 1 1 calc R
C89 C 0.4520(4) 0.3954(6) 0.3630(8) 0.019(3) Uiso 1 1 d .
H89 H 0.4611 0.3638 0.3445 0.023 Uiso 1 1 calc R
C90 C 0.4188(5) 0.4091(8) 0.3460(10) 0.045(5) Uani 1 1 d .
H90 H 0.4051 0.3838 0.3205 0.054 Uiso 1 1 calc R
C91 C 0.4058(4) 0.4553(6) 0.3639(8) 0.028(4) Uiso 1 1 d .
H91 H 0.3837 0.4637 0.3485 0.033 Uiso 1 1 calc R
C92 C 0.4255(4) 0.4931(6) 0.4070(9) 0.030(4) Uani 1 1 d .
H92 H 0.4160 0.5258 0.4211 0.036 Uiso 1 1 calc R
O13 O 0.1901(3) 0.5962(5) 0.9084(7) 0.033(3) Uani 1 1 d D
O14 O 0.2076(3) 0.7638(6) 1.0176(8) 0.053(4) Uani 1 1 d D
O15 O 0.2143(3) 0.7473(5) 0.7795(7) 0.049(4) Uiso 1 1 d D
O16 O 0.3051(3) 0.7735(5) 0.9066(6) 0.041(3) Uani 1 1 d D
O17 O 0.2851(3) 0.6064(5) 0.8067(7) 0.035(3) Uani 1 1 d D
O18 O 0.2692(2) 0.6259(4) 1.0696(6) 0.0101(19) Uiso 1 1 d .
O19 O 0.5892(2) 0.5143(5) 0.7254(6) 0.025(2) Uani 1 1 d D
O20 O 0.6881(3) 0.5302(6) 0.6337(8) 0.057(4) Uani 1 1 d D
O21 O 0.6666(4) 0.3790(6) 0.7490(6) 0.067(5) Uani 1 1 d D
O22 O 0.6683(3) 0.3664(5) 0.5108(7) 0.026(2) Uani 1 1 d D
O23 O 0.5706(2) 0.3484(5) 0.6200(7) 0.031(3) Uiso 1 1 d D
O24 O 0.6055(3) 0.4983(6) 0.4634(7) 0.040(3) Uani 1 1 d .
N7 N 0.3326(3) 0.6594(6) 0.9534(8) 0.019(3) Uiso 1 1 d .
N8 N 0.3636(4) 0.6492(7) 0.9650(8) 0.030(3) Uani 1 1 d .
N9 N 0.3683(4) 0.6169(7) 1.0244(9) 0.030(3) Uani 1 1 d .
N10 N 0.5437(4) 0.4631(6) 0.5795(8) 0.029(3) Uani 1 1 d .
N11 N 0.5116(3) 0.4758(6) 0.5654(9) 0.024(3) Uani 1 1 d .
N12 N 0.5102(3) 0.5065(5) 0.5017(7) 0.014(3) Uani 1 1 d .
W5 W 0.613890(15) 0.68381(3) 0.62489(3) 0.02572(16) Uani 1 1 d .
W6 W 0.76040(2) 0.56510(3) 0.40465(4) 0.0445(3) Uani 1 1 d .
C93 C 0.6435(4) 0.6427(6) 0.5598(8) 0.040(4) Uani 1 1 d D
C94 C 0.6516(3) 0.7407(5) 0.6400(8) 0.021(3) Uani 1 1 d D
C95 C 0.6370(3) 0.6410(5) 0.7051(6) 0.025(3) Uiso 1 1 d D
C96 C 0.5868(4) 0.7298(6) 0.6927(7) 0.032(4) Uani 1 1 d D
C97 C 0.5777(4) 0.6286(7) 0.6221(10) 0.046(5) Uani 1 1 d D
C98 C 0.5872(4) 0.7257(7) 0.5335(9) 0.026(3) Uiso 1 1 d .
C99 C 0.6316(4) 0.7474(7) 0.4593(10) 0.034(4) Uiso 1 1 d .
H99A H 0.6394 0.7107 0.4498 0.041 Uiso 1 1 calc R
H99B H 0.6452 0.7625 0.5002 0.041 Uiso 1 1 calc R
C100 C 0.6330(4) 0.7834(9) 0.3931(10) 0.049(5) Uani 1 1 d .
H10A H 0.6198 0.7674 0.3533 0.074 Uiso 1 1 calc R
H10B H 0.6559 0.7867 0.3807 0.074 Uiso 1 1 calc R
H10C H 0.6244 0.8190 0.4032 0.074 Uiso 1 1 calc R
C101 C 0.5478(3) 0.7332(7) 0.5317(9) 0.018(3) Uani 1 1 d .
C102 C 0.5283(4) 0.7598(7) 0.4798(9) 0.022(3) Uani 1 1 d .
C103 C 0.5343(4) 0.7967(7) 0.4146(9) 0.019(3) Uani 1 1 d .
C104 C 0.5484(3) 0.8466(6) 0.4328(8) 0.016(3) Uiso 1 1 d .
H104 H 0.5536 0.8567 0.4807 0.020 Uiso 1 1 calc R
C105 C 0.5549(4) 0.8837(7) 0.3707(9) 0.030(4) Uani 1 1 d .
H105 H 0.5640 0.9182 0.3798 0.036 Uiso 1 1 calc R
C106 C 0.5476(4) 0.8676(6) 0.3024(8) 0.021(3) Uani 1 1 d .
H106 H 0.5511 0.8912 0.2643 0.025 Uiso 1 1 calc R
C107 C 0.5349(5) 0.8153(9) 0.2883(10) 0.046(5) Uani 1 1 d .
H107 H 0.5323 0.8029 0.2407 0.056 Uiso 1 1 calc R
C108 C 0.5262(4) 0.7819(9) 0.3433(10) 0.038(4) Uani 1 1 d .
H108 H 0.5149 0.7494 0.3327 0.046 Uiso 1 1 calc R
C109 C 0.4655(4) 0.7635(7) 0.4609(9) 0.027(3) Uani 1 1 d .
H10D H 0.4678 0.7958 0.4312 0.032 Uiso 1 1 calc R
H10E H 0.4502 0.7725 0.4976 0.032 Uiso 1 1 calc R
C110 C 0.4498(4) 0.7173(8) 0.4128(10) 0.026(3) Uani 1 1 d .
C111 C 0.4715(4) 0.6740(7) 0.3942(12) 0.036(4) Uani 1 1 d .
H111 H 0.4936 0.6708 0.4125 0.043 Uiso 1 1 calc R
C112 C 0.4555(4) 0.6362(7) 0.3444(10) 0.027(3) Uani 1 1 d .
H112 H 0.4692 0.6092 0.3271 0.033 Uiso 1 1 calc R
C113 C 0.4230(4) 0.6346(7) 0.3191(10) 0.030(3) Uani 1 1 d .
H113 H 0.4142 0.6070 0.2889 0.036 Uiso 1 1 calc R
C114 C 0.4036(4) 0.6792(8) 0.3430(12) 0.052(5) Uani 1 1 d .
H114 H 0.3808 0.6808 0.3294 0.063 Uiso 1 1 calc R
C115 C 0.4183(5) 0.7197(7) 0.3859(10) 0.044(5) Uani 1 1 d .
H115 H 0.4056 0.7502 0.3963 0.053 Uiso 1 1 calc R
C116 C 0.7354(4) 0.5161(6) 0.4659(8) 0.028(3) Uani 1 1 d D
C117 C 0.7245(3) 0.6206(6) 0.4012(8) 0.040(4) Uani 1 1 d D
C118 C 0.7449(4) 0.5239(7) 0.3141(8) 0.049(4) Uiso 1 1 d D
C119 C 0.7863(4) 0.6107(6) 0.3396(8) 0.042(4) Uani 1 1 d D
C120 C 0.7946(4) 0.5078(6) 0.4017(9) 0.044(5) Uani 1 1 d D
C121 C 0.7879(5) 0.6022(8) 0.4985(11) 0.048(5) Uani 1 1 d .
C122 C 0.7440(4) 0.6144(7) 0.5788(8) 0.035(4) Uani 1 1 d .
H12A H 0.7391 0.5758 0.5841 0.041 Uiso 1 1 calc R
H12B H 0.7284 0.6293 0.5413 0.041 Uiso 1 1 calc R
C123 C 0.7402(5) 0.6417(9) 0.6446(11) 0.059(5) Uani 1 1 d .
H12C H 0.7514 0.6213 0.6837 0.088 Uiso 1 1 calc R
H12D H 0.7168 0.6447 0.6524 0.088 Uiso 1 1 calc R
H12E H 0.7499 0.6775 0.6428 0.088 Uiso 1 1 calc R
C124 C 0.8239(3) 0.6138(6) 0.5009(8) 0.023(4) Uani 1 1 d .
C125 C 0.8459(4) 0.6409(8) 0.5505(10) 0.036(4) Uani 1 1 d .
C126 C 0.8401(4) 0.6810(7) 0.6070(10) 0.026(3) Uiso 1 1 d .
C127 C 0.8190(5) 0.7262(8) 0.5955(9) 0.044(5) Uani 1 1 d .
H127 H 0.8076 0.7309 0.5504 0.052 Uiso 1 1 calc R
C128 C 0.8149(5) 0.7613(8) 0.6451(10) 0.043(5) Uani 1 1 d .
H128 H 0.8006 0.7909 0.6358 0.052 Uiso 1 1 calc R
C129 C 0.8314(6) 0.7556(9) 0.7112(11) 0.057(6) Uani 1 1 d .
H129 H 0.8285 0.7827 0.7454 0.068 Uiso 1 1 calc R
C130 C 0.8528(4) 0.7110(6) 0.7320(9) 0.025(3) Uani 1 1 d .
H130 H 0.8628 0.7063 0.7786 0.030 Uiso 1 1 calc R
C131 C 0.8573(4) 0.6742(8) 0.6733(9) 0.032(4) Uani 1 1 d .
H131 H 0.8721 0.6451 0.6801 0.038 Uiso 1 1 calc R
C132 C 0.9115(4) 0.6454(7) 0.5574(10) 0.038(4) Uiso 1 1 d .
H13A H 0.9248 0.6536 0.5169 0.046 Uiso 1 1 calc R
H13B H 0.9098 0.6789 0.5849 0.046 Uiso 1 1 calc R
C133 C 0.9299(4) 0.6071(8) 0.6024(9) 0.038(5) Uani 1 1 d .
C134 C 0.9628(4) 0.6197(9) 0.6148(10) 0.062(6) Uani 1 1 d .
H134 H 0.9720 0.6513 0.5964 0.074 Uiso 1 1 calc R
C135 C 0.9809(5) 0.5845(8) 0.6546(11) 0.057(5) Uiso 1 1 d .
H135 H 1.0038 0.5911 0.6619 0.069 Uiso 1 1 calc R
C136 C 0.9673(4) 0.5346(6) 0.6888(8) 0.033(4) Uiso 1 1 d .
H136 H 0.9803 0.5102 0.7174 0.039 Uiso 1 1 calc R
C137 C 0.9338(4) 0.5293(7) 0.6731(9) 0.035(4) Uiso 1 1 d .
H137 H 0.9238 0.4983 0.6913 0.042 Uiso 1 1 calc R
C138 C 0.9145(5) 0.5616(8) 0.6364(12) 0.044(5) Uani 1 1 d .
H138 H 0.8914 0.5562 0.6318 0.053 Uiso 1 1 calc R
O25 O 0.6608(2) 0.6157(4) 0.5231(6) 0.036(3) Uani 1 1 d D
O26 O 0.6738(3) 0.7709(5) 0.6563(6) 0.046(3) Uani 1 1 d D
O27 O 0.6462(3) 0.6140(5) 0.7573(5) 0.043(3) Uani 1 1 d D
O28 O 0.5756(3) 0.7586(5) 0.7369(6) 0.044(3) Uani 1 1 d D
O29 O 0.5564(3) 0.5945(5) 0.6210(6) 0.034(2) Uani 1 1 d D
O30 O 0.5954(3) 0.7476(6) 0.4731(6) 0.033(2) Uani 1 1 d .
O31 O 0.7028(3) 0.6547(4) 0.3936(6) 0.054(4) Uani 1 1 d D
O32 O 0.7256(2) 0.5089(4) 0.2643(5) 0.043(3) Uiso 1 1 d D
O33 O 0.8020(4) 0.6381(6) 0.3009(7) 0.080(5) Uani 1 1 d D
O34 O 0.8154(3) 0.4720(5) 0.4005(6) 0.046(3) Uani 1 1 d D
O35 O 0.7193(3) 0.4852(5) 0.4977(6) 0.037(3) Uani 1 1 d D
O36 O 0.7770(3) 0.6208(5) 0.5589(6) 0.029(3) Uani 1 1 d .
N13 N 0.5298(3) 0.7086(5) 0.5787(8) 0.024(3) Uani 1 1 d .
N14 N 0.4994(3) 0.7169(6) 0.5567(8) 0.031(3) Uani 1 1 d .
N15 N 0.4979(3) 0.7504(7) 0.4965(8) 0.031(3) Uani 1 1 d .
N16 N 0.8429(4) 0.5836(7) 0.4534(9) 0.053(5) Uani 1 1 d .
N17 N 0.8759(4) 0.5930(6) 0.4692(7) 0.042(4) Uani 1 1 d .
N18 N 0.8776(3) 0.6310(6) 0.5279(7) 0.031(3) Uani 1 1 d .
W7 W 0.771550(13) 0.69176(3) 0.90220(3) 0.02028(13) Uani 1 1 d .
W8 W 0.759453(19) 0.93936(3) -0.08564(3) 0.02842(18) Uani 1 1 d .
C139 C 0.7442(3) 0.7375(5) 0.9648(7) 0.015(3) Uiso 1 1 d D
C140 C 0.7364(4) 0.6331(7) 0.8899(11) 0.044(4) Uiso 1 1 d D
C141 C 0.7511(2) 0.7329(4) 0.8158(5) 0.007(2) Uiso 1 1 d D
C142 C 0.7945(5) 0.6440(9) 0.8338(11) 0.059(5) Uiso 1 1 d D
C143 C 0.8077(3) 0.7519(6) 0.9081(9) 0.019(3) Uiso 1 1 d D
C144 C 0.7990(3) 0.6505(6) 0.9924(7) 0.009(2) Uiso 1 1 d .
C145 C 0.7517(4) 0.6335(7) 1.0677(11) 0.030(3) Uani 1 1 d .
H14A H 0.7373 0.6189 1.0280 0.036 Uiso 1 1 calc R
H14B H 0.7457 0.6715 1.0748 0.036 Uiso 1 1 calc R
C146 C 0.7476(4) 0.6016(7) 1.1351(9) 0.029(3) Uiso 1 1 d .
H14C H 0.7552 0.5648 1.1287 0.044 Uiso 1 1 calc R
H14D H 0.7244 0.6013 1.1452 0.044 Uiso 1 1 calc R
H14E H 0.7606 0.6182 1.1748 0.044 Uiso 1 1 calc R
C147 C 0.8345(4) 0.6427(8) 1.0034(9) 0.027(3) Uani 1 1 d .
C148 C 0.8564(4) 0.6131(7) 1.0530(9) 0.019(3) Uani 1 1 d .
C149 C 0.8479(4) 0.5752(8) 1.1086(9) 0.021(3) Uani 1 1 d .
C150 C 0.8316(4) 0.5244(7) 1.0957(11) 0.038(4) Uani 1 1 d .
H150 H 0.8262 0.5142 1.0479 0.045 Uiso 1 1 calc R
C151 C 0.8239(4) 0.4917(7) 1.1458(9) 0.029(4) Uani 1 1 d .
H151 H 0.8109 0.4609 1.1340 0.035 Uiso 1 1 calc R
C152 C 0.8345(5) 0.5014(9) 1.2161(11) 0.048(5) Uani 1 1 d .
H152 H 0.8298 0.4758 1.2512 0.058 Uiso 1 1 calc R
C153 C 0.8525(4) 0.5499(6) 1.2372(8) 0.025(4) Uani 1 1 d .
H153 H 0.8599 0.5564 1.2852 0.030 Uiso 1 1 calc R
C154 C 0.8586(4) 0.5882(7) 1.1808(9) 0.036(4) Uani 1 1 d .
H154 H 0.8694 0.6212 1.1918 0.044 Uiso 1 1 calc R
C155 C 0.9197(3) 0.6131(7) 1.0700(9) 0.019(3) Uiso 1 1 d .
H15A H 0.9355 0.6072 1.0334 0.022 Uiso 1 1 calc R
H15B H 0.9176 0.5793 1.0967 0.022 Uiso 1 1 calc R
C156 C 0.9326(4) 0.6595(7) 1.1224(9) 0.018(3) Uiso 1 1 d .
C157 C 0.9676(3) 0.6611(5) 1.1423(7) 0.017(3) Uiso 1 1 d .
H157 H 0.9823 0.6361 1.1236 0.021 Uiso 1 1 calc R
C158 C 0.9794(4) 0.7028(6) 1.1924(8) 0.029(4) Uani 1 1 d .
H158 H 1.0018 0.7026 1.2100 0.035 Uiso 1 1 calc R
C159 C 0.9599(5) 0.7402(8) 1.2134(12) 0.045(4) Uani 1 1 d .
H159 H 0.9689 0.7669 1.2446 0.055 Uiso 1 1 calc R
C160 C 0.9248(5) 0.7429(7) 1.1913(11) 0.035(4) Uani 1 1 d .
H160 H 0.9113 0.7711 1.2063 0.042 Uiso 1 1 calc R
C161 C 0.9125(4) 0.7026(6) 1.1476(8) 0.021(3) Uiso 1 1 d .
H161 H 0.8897 0.7029 1.1332 0.025 Uiso 1 1 calc R
C162 C 0.7213(4) 0.8863(6) -0.0979(9) 0.041(4) Uiso 1 1 d D
C163 C 0.7313(5) 0.9801(7) -0.1649(10) 0.082(8) Uani 1 1 d D
C164 C 0.7985(3) 0.9962(6) -0.0839(8) 0.024(3) Uiso 1 1 d D
C165 C 0.7860(3) 0.8956(6) -0.1548(7) 0.026(3) Uani 1 1 d D
C166 C 0.7308(4) 0.9844(7) -0.0155(8) 0.023(3) Uiso 1 1 d D
C167 C 0.7893(5) 0.8970(7) 0.0015(11) 0.035(4) Uani 1 1 d .
C168 C 0.7437(4) 0.8800(9) 0.0840(10) 0.039(4) Uani 1 1 d .
H16A H 0.7283 0.8682 0.0442 0.046 Uiso 1 1 calc R
H16B H 0.7381 0.9171 0.0969 0.046 Uiso 1 1 calc R
C169 C 0.7414(4) 0.8419(8) 0.1494(10) 0.034(4) Uani 1 1 d .
H16C H 0.7448 0.8048 0.1348 0.052 Uiso 1 1 calc R
H16D H 0.7196 0.8453 0.1676 0.052 Uiso 1 1 calc R
H16E H 0.7582 0.8518 0.1866 0.052 Uiso 1 1 calc R
C170 C 0.8245(3) 0.8903(6) 0.0059(8) 0.013(3) Uiso 1 1 d .
C171 C 0.8469(3) 0.8615(7) 0.0579(9) 0.018(3) Uani 1 1 d .
C172 C 0.8406(4) 0.8282(8) 0.1174(10) 0.023(3) Uiso 1 1 d .
C173 C 0.8260(5) 0.7740(7) 0.1082(10) 0.031(4) Uani 1 1 d .
H173 H 0.8202 0.7617 0.0615 0.038 Uiso 1 1 calc R
C174 C 0.8207(4) 0.7414(8) 0.1631(9) 0.025(3) Uani 1 1 d .
H174 H 0.8115 0.7068 0.1554 0.031 Uiso 1 1 calc R
C175 C 0.8295(4) 0.7616(9) 0.2363(9) 0.031(4) Uani 1 1 d .
H175 H 0.8244 0.7400 0.2753 0.037 Uiso 1 1 calc R
C176 C 0.8449(5) 0.8100(9) 0.2502(13) 0.033(3) Uani 1 1 d .
H176 H 0.8527 0.8202 0.2968 0.039 Uiso 1 1 calc R
C177 C 0.8484(4) 0.8449(7) 0.1889(9) 0.015(3) Uiso 1 1 d .
H177 H 0.8562 0.8803 0.1971 0.018 Uiso 1 1 calc R
C178 C 0.9097(4) 0.8559(8) 0.0637(11) 0.037(4) Uiso 1 1 d .
H17C H 0.9247 0.8473 0.0264 0.045 Uiso 1 1 calc R
H17D H 0.9070 0.8231 0.0921 0.045 Uiso 1 1 calc R
C179 C 0.9253(4) 0.9001(8) 0.1121(11) 0.026(3) Uani 1 1 d .
C180 C 0.9102(5) 0.9447(7) 0.1373(10) 0.022(3) Uiso 1 1 d .
H180 H 0.8872 0.9468 0.1259 0.026 Uiso 1 1 calc R
C181 C 0.9234(5) 0.9865(9) 0.1766(11) 0.043(5) Uani 1 1 d .
H181 H 0.9115 1.0180 0.1859 0.052 Uiso 1 1 calc R
C182 C 0.9582(4) 0.9782(6) 0.2033(8) 0.022(3) Uiso 1 1 d .
H182 H 0.9679 1.0035 0.2359 0.027 Uiso 1 1 calc R
C183 C 0.9766(5) 0.9370(7) 0.1843(11) 0.046(5) Uani 1 1 d .
H183 H 0.9991 0.9348 0.2002 0.055 Uiso 1 1 calc R
C184 C 0.9615(4) 0.8963(7) 0.1393(9) 0.033(4) Uani 1 1 d .
H184 H 0.9742 0.8665 0.1261 0.039 Uiso 1 1 calc R
O37 O 0.7252(3) 0.7638(5) 0.9985(7) 0.047(3) Uani 1 1 d D
O38 O 0.7128(3) 0.6031(6) 0.8765(7) 0.050(3) Uani 1 1 d D
O39 O 0.7369(4) 0.7564(7) 0.7656(8) 0.075(4) Uiso 1 1 d D
O40 O 0.8139(3) 0.6212(5) 0.7978(6) 0.044(3) Uani 1 1 d D
O41 O 0.8292(3) 0.7853(5) 0.9094(7) 0.037(3) Uani 1 1 d D
O42 O 0.7856(3) 0.6296(5) 1.0518(5) 0.023(2) Uani 1 1 d .
O43 O 0.7003(3) 0.8516(5) -0.1073(6) 0.044(3) Uani 1 1 d D
O44 O 0.7108(4) 1.0091(7) 0.0180(8) 0.080(5) Uani 1 1 d D
O45 O 0.7222(4) 1.0086(6) -0.2161(8) 0.066(4) Uani 1 1 d D
O46 O 0.8190(3) 1.0297(4) -0.0831(7) 0.045(3) Uani 1 1 d D
O47 O 0.7988(3) 0.8659(5) -0.1955(7) 0.049(3) Uani 1 1 d D
O48 O 0.7782(3) 0.8773(4) 0.0630(6) 0.020(2) Uani 1 1 d .
N19 N 0.8564(3) 0.6715(6) 0.9595(7) 0.025(3) Uani 1 1 d .
N20 N 0.8877(3) 0.6626(5) 0.9762(7) 0.019(2) Uani 1 1 d .
N21 N 0.8874(3) 0.6285(5) 1.0359(7) 0.015(2) Uiso 1 1 d .
N22 N 0.8439(4) 0.9135(7) -0.0456(8) 0.031(3) Uani 1 1 d .
N23 N 0.8757(4) 0.9036(7) -0.0287(9) 0.036(3) Uani 1 1 d .
N24 N 0.8779(3) 0.8721(6) 0.0304(8) 0.022(3) Uani 1 1 d .

loop_
_atom_site_aniso_label
_atom_site_aniso_U_11
_atom_site_aniso_U_22
_atom_site_aniso_U_33
_atom_site_aniso_U_23
_atom_site_aniso_U_13
_atom_site_aniso_U_12
W1 0.0454(4) 0.0241(3) 0.0160(3) 0.0006(2) -0.0045(3) -0.0126(3)
W2 0.0300(3) 0.0200(3) 0.0182(3) 0.0009(2) -0.0066(2) 0.0058(2)
C1 0.022(8) 0.045(9) 0.045(10) 0.009(7) -0.012(7) -0.012(7)
C7 0.032(9) 0.085(12) 0.023(8) -0.010(8) 0.004(6) -0.014(8)
C8 0.015(8) 0.116(16) 0.065(12) -0.040(11) -0.002(8) -0.005(9)
C12 0.044(9) 0.015(7) 0.016(6) 0.002(5) -0.009(6) -0.011(6)
C13 0.055(10) 0.025(7) 0.027(8) 0.002(6) -0.008(7) 0.017(7)
C15 0.048(10) 0.085(14) 0.016(8) -0.007(8) 0.001(7) -0.039(9)
C17 0.070(13) 0.067(12) 0.049(11) -0.040(9) 0.045(10) -0.058(11)
C18 0.027(8) 0.056(11) 0.050(11) -0.028(9) -0.003(7) -0.015(7)
C22 0.036(9) 0.078(15) 0.052(12) -0.053(10) -0.010(8) 0.008(9)
C23 0.036(10) 0.069(15) 0.074(15) -0.021(11) -0.005(9) 0.003(9)
C25 0.030(8) 0.033(8) 0.025(8) -0.004(6) -0.015(6) 0.002(6)
C31 0.055(10) 0.049(10) 0.018(7) 0.020(7) 0.010(7) 0.011(8)
C32 0.017(7) 0.019(7) 0.029(7) 0.004(5) 0.001(6) -0.003(5)
C33 0.030(7) 0.009(5) 0.007(6) -0.006(4) -0.004(5) 0.005(5)
C34 0.015(6) 0.018(6) 0.020(6) 0.001(5) 0.004(5) 0.012(5)
C38 0.023(8) 0.072(12) 0.019(8) 0.015(7) -0.007(6) 0.009(7)
C39 0.014(7) 0.034(8) 0.025(7) -0.001(6) -0.001(5) -0.006(6)
C43 0.097(14) 0.017(7) 0.035(9) 0.006(6) 0.019(9) -0.017(8)
C46 0.042(9) 0.039(8) 0.013(6) 0.001(6) -0.011(6) 0.006(6)
O1 0.061(9) 0.089(10) 0.050(8) -0.013(7) -0.010(7) -0.022(8)
O2 0.039(6) 0.042(6) 0.046(7) -0.010(5) 0.009(5) -0.016(5)
O4 0.060(7) 0.021(5) 0.035(6) 0.002(4) 0.009(5) 0.014(5)
O5 0.091(9) 0.044(6) 0.023(6) -0.013(5) 0.015(5) -0.036(6)
O6 0.010(5) 0.024(5) 0.043(6) -0.006(4) 0.001(4) -0.004(4)
O7 0.039(6) 0.044(6) 0.043(6) 0.005(5) 0.010(5) 0.005(5)
O8 0.041(6) 0.027(5) 0.060(7) -0.014(5) 0.019(5) 0.020(5)
O10 0.027(5) 0.039(6) 0.051(6) 0.003(5) 0.005(5) 0.006(5)
O11 0.059(8) 0.034(6) 0.035(6) 0.001(4) -0.006(5) 0.032(6)
O12 0.027(6) 0.044(6) 0.035(6) 0.009(5) 0.004(4) 0.003(5)
N1 0.033(7) 0.018(5) 0.018(5) -0.007(4) -0.009(5) -0.010(5)
N2 0.032(7) 0.056(8) 0.036(7) -0.011(6) 0.014(6) -0.020(6)
N3 0.036(7) 0.021(6) 0.036(7) -0.009(5) 0.007(6) -0.010(5)
N4 0.030(7) 0.025(6) 0.033(6) 0.019(5) -0.004(5) 0.003(5)
N5 0.021(6) 0.013(5) 0.027(6) 0.002(4) -0.002(5) -0.002(4)
N6 0.017(6) 0.025(6) 0.018(5) 0.010(4) -0.003(5) 0.011(5)
W3 0.0191(3) 0.0205(3) 0.0178(3) 0.0030(2) -0.0009(2) 0.0027(2)
W4 0.0387(4) 0.0261(4) 0.0128(3) 0.0007(2) -0.0013(3) 0.0103(3)
C56 0.021(7) 0.021(7) 0.021(7) -0.002(5) -0.002(5) -0.010(5)
C57 0.016(7) 0.015(7) 0.028(7) 0.002(5) 0.002(6) 0.009(5)
C59 0.046(9) 0.021(8) 0.009(7) -0.002(6) -0.011(6) -0.007(6)
C60 0.041(9) 0.053(11) 0.012(7) 0.012(7) 0.010(6) 0.011(7)
C64 0.016(7) 0.035(10) 0.017(7) 0.013(6) -0.003(6) -0.005(6)
C66 0.017(7) 0.061(11) 0.024(8) -0.013(7) 0.005(6) 0.000(7)
C67 0.032(9) 0.037(10) 0.026(9) 0.006(7) -0.011(7) -0.014(7)
C69 0.012(7) 0.036(9) 0.058(12) 0.017(8) 0.014(7) 0.016(6)
C70 0.049(11) 0.023(9) 0.050(10) 0.021(7) -0.025(8) 0.003(7)
C72 0.147(19) 0.051(11) 0.013(7) 0.016(7) 0.041(10) 0.058(12)
C77 0.084(16) 0.130(19) 0.019(9) 0.027(10) -0.009(9) -0.044(14)
C78 0.036(9) 0.020(7) 0.017(7) 0.003(5) 0.005(6) -0.008(6)
C81 0.054(11) 0.045(9) 0.016(7) -0.002(6) -0.023(7) -0.001(8)
C82 0.057(11) 0.007(7) 0.083(18) 0.018(9) 0.031(11) -0.004(7)
C84 0.028(8) 0.034(8) 0.012(7) 0.001(6) -0.008(5) 0.006(6)
C85 0.020(7) 0.022(8) 0.037(8) -0.002(6) -0.006(6) 0.002(6)
C86 0.020(8) 0.027(8) 0.043(9) 0.010(6) 0.017(7) 0.018(6)
C87 0.020(7) 0.034(10) 0.023(8) 0.008(7) 0.015(6) 0.010(7)
C88 0.024(8) 0.043(10) 0.037(10) 0.028(8) -0.008(7) -0.002(7)
C90 0.045(11) 0.057(14) 0.035(11) 0.008(9) 0.013(8) -0.019(10)
C92 0.035(9) 0.023(9) 0.035(10) 0.010(7) 0.016(7) 0.007(6)
O13 0.043(7) 0.033(6) 0.021(5) 0.002(5) -0.021(5) -0.020(5)
O14 0.045(8) 0.075(9) 0.040(7) 0.006(6) 0.002(6) 0.016(7)
O16 0.086(8) 0.026(5) 0.012(5) -0.003(4) 0.010(5) -0.015(5)
O17 0.025(6) 0.041(6) 0.041(6) 0.004(5) 0.007(5) -0.008(5)
O19 0.023(5) 0.032(6) 0.019(5) -0.007(4) 0.002(4) 0.008(4)
O20 0.052(9) 0.072(10) 0.047(8) -0.004(7) 0.003(7) 0.005(7)
O21 0.126(12) 0.068(9) 0.009(5) 0.014(5) 0.004(6) 0.067(8)
O22 0.031(5) 0.016(5) 0.031(6) -0.008(4) 0.002(4) 0.015(4)
O24 0.046(7) 0.057(7) 0.018(5) 0.012(4) 0.001(5) -0.011(5)
N8 0.030(7) 0.045(8) 0.015(6) 0.012(6) 0.011(6) 0.003(6)
N9 0.031(7) 0.036(8) 0.023(7) -0.008(6) 0.004(6) -0.013(6)
N10 0.043(8) 0.017(6) 0.025(6) 0.009(4) -0.003(5) -0.012(5)
N11 0.034(7) 0.010(6) 0.028(7) 0.002(5) -0.005(6) -0.004(5)
N12 0.019(6) 0.007(6) 0.016(6) 0.007(4) -0.005(5) 0.000(5)
W5 0.0339(3) 0.0227(3) 0.0193(3) -0.0008(2) -0.0066(2) 0.0040(2)
W6 0.0828(7) 0.0284(3) 0.0193(3) 0.0033(2) -0.0161(4) -0.0221(4)
C93 0.049(11) 0.045(9) 0.027(9) 0.009(7) 0.001(7) -0.016(8)
C94 0.013(7) 0.024(7) 0.023(7) -0.002(5) -0.014(6) 0.007(5)
C96 0.067(11) 0.011(6) 0.016(7) -0.003(5) -0.021(7) 0.020(7)
C97 0.072(13) 0.036(10) 0.027(8) 0.015(7) -0.007(8) 0.019(9)
C100 0.020(8) 0.090(14) 0.038(9) 0.032(9) 0.009(6) -0.015(8)
C101 0.017(7) 0.015(6) 0.022(7) 0.004(5) -0.005(5) 0.007(5)
C102 0.029(8) 0.020(7) 0.019(6) 0.004(5) 0.015(6) 0.004(6)
C103 0.014(6) 0.021(6) 0.021(8) -0.001(5) 0.003(5) -0.002(5)
C105 0.028(8) 0.012(6) 0.050(10) 0.014(6) -0.012(7) -0.010(5)
C106 0.031(7) 0.016(6) 0.018(7) -0.001(5) 0.014(6) -0.008(5)
C107 0.073(12) 0.057(11) 0.008(7) 0.012(7) -0.012(7) -0.001(8)
C108 0.042(10) 0.045(9) 0.028(8) 0.001(7) 0.006(7) -0.022(8)
C109 0.024(8) 0.027(8) 0.029(8) 0.003(6) 0.003(6) 0.013(6)
C110 0.032(8) 0.028(8) 0.021(7) 0.008(6) 0.019(6) 0.003(6)
C111 0.008(6) 0.024(8) 0.074(12) 0.016(8) 0.000(7) 0.001(6)
C112 0.028(7) 0.021(7) 0.033(8) 0.003(6) 0.005(6) 0.015(6)
C113 0.032(8) 0.029(8) 0.028(8) -0.005(6) -0.007(6) 0.004(6)
C114 0.013(7) 0.080(14) 0.066(12) 0.016(10) 0.013(7) 0.004(8)
C115 0.049(11) 0.050(11) 0.038(9) 0.027(8) 0.025(8) 0.031(9)
C116 0.038(9) 0.023(7) 0.020(7) 0.006(6) -0.010(6) -0.021(6)
C117 0.033(9) 0.045(10) 0.040(10) 0.003(7) 0.004(7) -0.004(8)
C119 0.040(10) 0.039(9) 0.048(9) -0.025(7) 0.023(8) -0.021(8)
C120 0.088(15) 0.027(8) 0.017(7) -0.020(6) 0.010(8) -0.007(9)
C121 0.104(16) 0.006(6) 0.028(8) 0.005(6) -0.037(9) 0.000(8)
C122 0.044(10) 0.034(8) 0.022(8) -0.009(6) -0.018(7) 0.006(7)
C123 0.056(12) 0.060(11) 0.060(13) -0.005(9) 0.004(10) 0.002(9)
C124 0.038(9) 0.019(7) 0.014(6) 0.000(5) 0.011(6) -0.020(6)
C125 0.057(12) 0.033(8) 0.019(7) 0.001(6) 0.001(7) -0.012(8)
C127 0.070(13) 0.048(10) 0.011(7) 0.000(7) -0.012(8) 0.006(9)
C128 0.052(11) 0.036(9) 0.040(11) 0.017(8) -0.014(8) 0.004(7)
C129 0.075(13) 0.034(9) 0.065(14) -0.025(9) 0.032(10) 0.001(9)
C130 0.048(9) 0.013(6) 0.014(6) -0.001(5) 0.002(6) 0.012(6)
C131 0.038(9) 0.034(8) 0.021(7) -0.015(6) -0.010(6) 0.006(7)
C133 0.026(9) 0.058(12) 0.032(9) -0.034(9) 0.015(7) -0.023(8)
C134 0.045(11) 0.093(16) 0.048(11) -0.023(10) 0.008(9) -0.033(11)
C138 0.020(8) 0.028(9) 0.088(15) -0.031(8) 0.033(8) -0.012(6)
O25 0.029(6) 0.035(6) 0.045(6) -0.010(5) 0.006(5) 0.022(5)
O26 0.064(8) 0.046(6) 0.028(6) 0.007(5) 0.001(5) -0.013(6)
O27 0.075(8) 0.032(5) 0.018(5) 0.005(4) -0.022(5) 0.026(5)
O28 0.066(8) 0.026(6) 0.039(6) 0.001(5) 0.002(6) 0.013(5)
O29 0.045(6) 0.036(6) 0.021(5) -0.006(4) -0.011(4) -0.017(5)
O30 0.023(5) 0.048(6) 0.027(5) 0.009(4) 0.003(4) 0.002(5)
O31 0.088(10) 0.022(5) 0.047(7) 0.002(5) -0.038(7) 0.021(6)
O33 0.164(16) 0.043(7) 0.037(7) 0.007(5) 0.025(8) -0.042(9)
O34 0.085(10) 0.040(7) 0.014(5) -0.009(4) 0.004(6) -0.020(7)
O35 0.038(6) 0.038(6) 0.034(6) 0.004(5) -0.012(5) 0.000(5)
O36 0.054(8) 0.021(5) 0.010(5) -0.003(4) -0.014(5) -0.008(5)
N13 0.025(7) 0.015(6) 0.032(6) 0.005(5) -0.002(5) 0.008(5)
N14 0.022(7) 0.039(7) 0.034(7) 0.017(5) 0.016(6) 0.002(5)
N15 0.038(8) 0.033(7) 0.021(6) 0.010(5) -0.006(5) 0.001(6)
N16 0.080(13) 0.050(8) 0.034(7) -0.016(6) 0.032(8) -0.028(9)
N17 0.076(12) 0.028(7) 0.024(7) -0.021(5) 0.016(7) -0.015(7)
N18 0.049(9) 0.030(6) 0.016(6) -0.005(5) 0.003(6) -0.012(6)
W7 0.0220(3) 0.0203(3) 0.0178(3) 0.0010(2) -0.0043(2) 0.0001(2)
W8 0.0434(4) 0.0217(3) 0.0187(3) -0.0009(2) -0.0078(3) 0.0047(3)
C145 0.005(6) 0.027(8) 0.056(9) 0.009(6) -0.011(6) -0.001(5)
C147 0.047(9) 0.025(7) 0.011(6) -0.008(5) 0.006(6) -0.020(6)
C148 0.024(8) 0.011(6) 0.022(7) -0.010(5) -0.006(6) -0.004(5)
C149 0.025(7) 0.023(7) 0.017(7) 0.006(5) 0.001(5) 0.012(5)
C150 0.042(9) 0.034(9) 0.039(9) -0.005(7) 0.011(7) -0.024(7)
C151 0.037(8) 0.019(7) 0.033(9) 0.012(6) 0.011(7) 0.008(6)
C152 0.053(10) 0.046(10) 0.045(12) 0.030(9) 0.004(8) -0.004(8)
C153 0.034(8) 0.027(8) 0.014(7) 0.007(6) -0.003(6) -0.025(7)
C154 0.050(10) 0.039(9) 0.018(8) 0.014(7) -0.017(7) -0.013(8)
C158 0.023(7) 0.035(9) 0.026(8) -0.020(6) -0.017(6) 0.004(6)
C159 0.053(10) 0.031(8) 0.049(9) 0.030(7) -0.025(8) -0.023(7)
C160 0.043(9) 0.024(8) 0.037(8) 0.012(6) -0.001(7) -0.006(7)
C163 0.070(13) 0.040(10) 0.125(18) -0.041(11) -0.075(13) 0.022(10)
C165 0.013(7) 0.037(8) 0.029(7) 0.015(6) 0.008(6) 0.008(6)
C167 0.048(10) 0.006(6) 0.048(9) 0.001(6) -0.013(7) -0.014(6)
C168 0.014(7) 0.063(10) 0.037(9) 0.004(7) -0.008(6) -0.015(7)
C169 0.019(8) 0.048(9) 0.036(9) -0.004(7) -0.003(6) -0.006(6)
C171 0.012(7) 0.021(7) 0.021(7) -0.008(5) -0.001(5) -0.006(5)
C173 0.057(10) 0.012(7) 0.027(7) -0.001(5) 0.019(7) -0.016(6)
C174 0.038(8) 0.032(7) 0.005(6) -0.005(5) -0.006(6) -0.006(6)
C175 0.026(7) 0.059(11) 0.009(6) 0.022(6) -0.001(5) 0.006(7)
C176 0.026(7) 0.046(9) 0.026(8) -0.005(6) 0.004(6) 0.001(6)
C179 0.019(7) 0.022(8) 0.038(8) 0.016(6) -0.001(6) -0.002(6)
C181 0.034(9) 0.042(10) 0.054(11) 0.022(8) 0.004(8) -0.011(7)
C183 0.047(10) 0.045(11) 0.045(10) 0.004(8) -0.007(8) -0.011(8)
C184 0.040(9) 0.039(10) 0.020(7) 0.004(6) 0.006(6) 0.021(7)
O37 0.060(7) 0.043(6) 0.039(6) 0.003(5) 0.009(5) -0.012(5)
O38 0.042(7) 0.066(7) 0.039(6) -0.012(5) -0.020(5) -0.029(6)
O40 0.067(8) 0.030(6) 0.034(6) -0.010(4) 0.013(6) 0.007(5)
O41 0.033(6) 0.032(6) 0.047(6) 0.013(5) 0.001(5) 0.006(5)
O42 0.030(5) 0.036(5) 0.002(4) 0.005(4) -0.005(3) -0.013(4)
O43 0.043(7) 0.054(7) 0.033(6) -0.006(5) -0.024(5) -0.023(5)
O44 0.127(14) 0.065(8) 0.048(8) -0.003(6) 0.012(8) 0.023(9)
O45 0.081(10) 0.059(8) 0.056(8) 0.000(6) -0.018(7) 0.007(7)
O46 0.073(9) 0.015(5) 0.048(6) 0.002(4) 0.018(6) 0.017(5)
O47 0.075(9) 0.029(6) 0.042(7) 0.005(5) -0.008(6) 0.005(6)
O48 0.032(6) 0.006(4) 0.021(5) 0.002(3) -0.013(4) -0.003(4)
N19 0.038(8) 0.029(6) 0.009(6) 0.000(5) 0.003(5) -0.012(6)
N20 0.020(6) 0.014(5) 0.023(5) 0.007(4) -0.003(5) -0.003(4)
N22 0.044(9) 0.035(7) 0.016(5) 0.010(5) 0.018(6) 0.017(6)
N23 0.053(9) 0.034(7) 0.022(6) 0.008(5) 0.014(6) 0.014(6)
N24 0.018(6) 0.018(5) 0.033(6) -0.001(4) 0.020(5) 0.004(5)

loop_
_atom_type_symbol
_atom_type_description
_atom_type_scat_dispersion_real
_atom_type_scat_dispersion_imag
_atom_type_scat_source
C C 0.0033 0.0016 'International Tables Vol C Tables 4.2.6.8 and 6.1.1.4'
H H 0.0000 0.0000 'International Tables Vol C Tables 4.2.6.8 and 6.1.1.4'
N N 0.0061 0.0033 'International Tables Vol C Tables 4.2.6.8 and 6.1.1.4'
O O 0.0106 0.0060 'International Tables Vol C Tables 4.2.6.8 and 6.1.1.4'
W W -0.8490 6.8722 'International Tables Vol C Tables 4.2.6.8 and 6.1.1.4'

loop_
_geom_angle_atom_site_label_1
_geom_angle_atom_site_label_2
_geom_angle_atom_site_label_3
_geom_angle
_geom_angle_site_symmetry_1
C2 W1 C1 87.8(8) .
C2 W1 C4 93.7(8) .
C1 W1 C4 173.8(8) .
C2 W1 C3 83.6(10) .
C1 W1 C3 78.3(8) .
C4 W1 C3 95.9(8) .
C2 W1 C5 178.0(7) .
C1 W1 C5 91.2(6) .
C4 W1 C5 87.1(6) .
C3 W1 C5 94.5(8) .
C2 W1 C6 93.5(8) .
C1 W1 C6 95.3(7) .
C4 W1 C6 90.6(7) .
C3 W1 C6 173.0(7) .
C5 W1 C6 88.4(6) .
C25 W2 C27 88.5(7) .
C25 W2 C26 89.1(6) .
C27 W2 C26 87.8(6) .
C25 W2 C28 176.4(7) .
C27 W2 C28 90.6(6) .
C26 W2 C28 87.4(6) .
C25 W2 C24 91.3(7) .
C27 W2 C24 176.7(7) .
C26 W2 C24 88.9(5) .
C28 W2 C24 89.5(6) .
C25 W2 C29 96.4(7) .
C27 W2 C29 87.3(6) .
C26 W2 C29 172.5(5) .
C28 W2 C29 87.0(6) .
C24 W2 C29 96.0(6) .
O1 C1 W1 178.0(19) .
O2 C2 W1 169.1(18) .
O3 C3 W1 144.3(18) .
O4 C4 W1 177.4(17) .
O5 C5 W1 166.7(12) .
O6 C6 C9 105.8(15) .
O6 C6 W1 136.0(12) .
C9 C6 W1 118.1(11) .
O6 C7 C8 106.3(16) .
O6 C7 H7A 110.5 .
C8 C7 H7A 110.5 .
O6 C7 H7B 110.5 .
C8 C7 H7B 110.5 .
H7A C7 H7B 108.7 .
C7 C8 H8A 109.5 .
C7 C8 H8B 109.5 .
H8A C8 H8B 109.5 .
C7 C8 H8C 109.5 .
H8A C8 H8C 109.5 .
H8B C8 H8C 109.5 .
N1 C9 C10 111.6(14) .
N1 C9 C6 122.1(15) .
C10 C9 C6 126.0(15) .
N3 C10 C9 102.6(15) .
N3 C10 C11 118.1(15) .
C9 C10 C11 139.2(15) .
C16 C11 C12 117.4(17) .
C16 C11 C10 125.5(16) .
C12 C11 C10 116.9(16) .
C11 C12 C13 119.4(16) .
C11 C12 H12 120.3 .
C13 C12 H12 120.3 .
C14 C13 C12 121.1(18) .
C14 C13 H13 119.5 .
C12 C13 H13 119.5 .
C15 C14 C13 116.0(18) .
C15 C14 H14 122.0 .
C13 C14 H14 122.0 .
C14 C15 C16 127.5(19) .
C14 C15 H15 116.3 .
C16 C15 H15 116.2 .
C11 C16 C15 118.2(18) .
C11 C16 H16 120.9 .
C15 C16 H16 120.9 .
N3 C17 C18 109.7(16) .
N3 C17 H17A 109.7 .
C18 C17 H17A 109.7 .
N3 C17 H17B 109.7 .
C18 C17 H17B 109.7 .
H17A C17 H17B 108.2 .
C19 C18 C23 125(2) .
C19 C18 C17 119.9(18) .
C23 C18 C17 115.0(19) .
C18 C19 C20 120.7(19) .
C18 C19 H19 119.6 .
C20 C19 H19 119.6 .
C21 C20 C19 120.0(18) .
C21 C20 H20 120.0 .
C19 C20 H20 120.0 .
C20 C21 C22 116.6(19) .
C20 C21 H21 121.7 .
C22 C21 H21 121.7 .
C23 C22 C21 121.6(17) .
C23 C22 H22 119.2 .
C21 C22 H22 119.2 .
C18 C23 C22 116(2) .
C18 C23 H23 122.2 .
C22 C23 H23 122.2 .
O7 C24 W2 173.7(14) .
O8 C25 W2 175.8(15) .
O9 C26 W2 174.0(11) .
O10 C27 W2 172.7(14) .
O11 C28 W2 172.6(14) .
C32 C29 O12 106.7(16) .
C32 C29 W2 125.8(14) .
O12 C29 W2 127.2(11) .
C31 C30 O12 106.4(14) .
C31 C30 H30A 110.4 .
O12 C30 H30A 110.4 .
C31 C30 H30B 110.5 .
O12 C30 H30B 110.5 .
H30A C30 H30B 108.6 .
C30 C31 H31A 109.5 .
C30 C31 H31B 109.5 .
H31A C31 H31B 109.5 .
C30 C31 H31C 109.5 .
H31A C31 H31C 109.5 .
H31B C31 H31C 109.5 .
C29 C32 N4 123.4(17) .
C29 C32 C33 135.1(17) .
N4 C32 C33 101.4(14) .
N6 C33 C32 107.2(14) .
N6 C33 C34 121.4(15) .
C32 C33 C34 131.4(14) .
C39 C34 C35 118.5(18) .
C39 C34 C33 122.5(17) .
C35 C34 C33 119.1(17) .
C34 C35 C36 120.3(18) .
C34 C35 H35 119.8 .
C36 C35 H35 119.8 .
C37 C36 C35 120.0(17) .
C37 C36 H36 120.0 .
C35 C36 H36 120.0 .
C36 C37 C38 119.2(17) .
C36 C37 H37 120.4 .
C38 C37 H37 120.4 .
C39 C38 C37 121.5(18) .
C39 C38 H38 119.3 .
C37 C38 H38 119.3 .
C34 C39 C38 120.3(18) .
C34 C39 H39 119.8 .
C38 C39 H39 119.8 .
N6 C40 C41 112.9(12) .
N6 C40 H40A 109.0 .
C41 C40 H40A 109.0 .
N6 C40 H40B 109.0 .
C41 C40 H40B 109.0 .
H40A C40 H40B 107.8 .
C46 C41 C42 118.8(18) .
C46 C41 C40 117.1(15) .
C42 C41 C40 124.0(15) .
C41 C42 C43 121.7(18) .
C41 C42 H42 119.1 .
C43 C42 H42 119.1 .
C42 C43 C44 112.6(18) .
C42 C43 H43 123.7 .
C44 C43 H43 123.7 .
C45 C44 C43 124.8(19) .
C45 C44 H44 117.6 .
C43 C44 H44 117.6 .
C44 C45 C46 120(2) .
C44 C45 H45 120.2 .
C46 C45 H45 120.2 .
C41 C46 C45 122.5(19) .
C41 C46 H46 118.8 .
C45 C46 H46 118.8 .
C6 O6 C7 116.7(15) .
C29 O12 C30 122.4(14) .
C9 N1 N2 108.1(14) .
N3 N2 N1 106.2(14) .
N2 N3 C10 111.3(15) .
N2 N3 C17 115.7(15) .
C10 N3 C17 133.0(17) .
N5 N4 C32 112.6(15) .
N4 N5 N6 106.1(13) .
C33 N6 N5 112.6(14) .
C33 N6 C40 132.0(15) .
N5 N6 C40 115.2(13) .
C51 W3 C47 88.9(9) .
C51 W3 C50 89.4(8) .
C47 W3 C50 172.9(9) .
C51 W3 C49 91.6(7) .
C47 W3 C49 88.7(8) .
C50 W3 C49 84.5(7) .
C51 W3 C48 175.9(8) .
C47 W3 C48 94.9(9) .
C50 W3 C48 86.7(7) .
C49 W3 C48 86.7(6) .
C51 W3 C52 89.5(7) .
C47 W3 C52 94.9(8) .
C50 W3 C52 91.9(6) .
C49 W3 C52 176.2(5) .
C48 W3 C52 91.9(6) .
C70 W4 C74 94.9(7) .
C70 W4 C73 173.1(7) .
C74 W4 C73 91.7(6) .
C70 W4 C72 90.1(7) .
C74 W4 C72 82.7(7) .
C73 W4 C72 88.5(7) .
C70 W4 C71 87.7(7) .
C74 W4 C71 174.8(6) .
C73 W4 C71 85.6(6) .
C72 W4 C71 92.7(8) .
C70 W4 C75 95.9(7) .
C74 W4 C75 87.1(5) .
C73 W4 C75 86.7(6) .
C72 W4 C75 168.6(7) .
C71 W4 C75 97.2(6) .
O13 C47 W3 176(2) .
O14 C48 W3 171.7(15) .
O15 C49 W3 170.0(12) .
O16 C50 W3 174.9(16) .
O17 C51 W3 170.9(17) .
O18 C52 C55 103.0(11) .
O18 C52 W3 133.7(9) .
C55 C52 W3 123.3(9) .
O18 C53 C54 105.6(14) .
O18 C53 H53A 110.6 .
C54 C53 H53A 110.6 .
O18 C53 H53B 110.6 .
C54 C53 H53B 110.6 .
H53A C53 H53B 108.8 .
C53 C54 H54A 109.5 .
C53 C54 H54B 109.5 .
H54A C54 H54B 109.5 .
C53 C54 H54C 109.5 .
H54A C54 H54C 109.5 .
H54B C54 H54C 109.5 .
C56 C55 N7 112.9(14) .
C56 C55 C52 130.9(14) .
N7 C55 C52 116.0(14) .
C55 C56 C57 134.8(15) .
C55 C56 N9 98.7(15) .
C57 C56 N9 126.1(16) .
C62 C57 C58 117.6(19) .
C62 C57 C56 121.8(17) .
C58 C57 C56 120.3(19) .
C59 C58 C57 120.1(19) .
C59 C58 H58 119.9 .
C57 C58 H58 119.9 .
C58 C59 C60 120.8(18) .
C58 C59 H59 119.6 .
C60 C59 H59 119.6 .
C61 C60 C59 120.6(18) .
C61 C60 H60 119.7 .
C59 C60 H60 119.7 .
C60 C61 C62 118.5(17) .
C60 C61 H61 120.8 .
C62 C61 H61 120.8 .
C57 C62 C61 122.3(17) .
C57 C62 H62 118.8 .
C61 C62 H62 118.8 .
N9 C63 C64 116.4(16) .
N9 C63 H63A 108.2 .
C64 C63 H63A 108.2 .
N9 C63 H63B 108.2 .
C64 C63 H63B 108.2 .
H63A C63 H63B 107.3 .
C65 C64 C63 125.0(16) .
C65 C64 C69 117.5(18) .
C63 C64 C69 117.4(17) .
C64 C65 C66 117.8(18) .
C64 C65 H65 121.1 .
C66 C65 H65 121.1 .
C67 C66 C65 130(2) .
C67 C66 H66 114.8 .
C65 C66 H66 114.8 .
C66 C67 C68 113.1(17) .
C66 C67 H67 123.4 .
C68 C67 H67 123.4 .
C69 C68 C67 121.4(16) .
C69 C68 H68 119.3 .
C67 C68 H68 119.3 .
C68 C69 C64 119.5(18) .
C68 C69 H69 120.2 .
C64 C69 H69 120.2 .
O22 C70 W4 169.6(16) .
O20 C71 O20 0.0(19) 1
O20 C71 W4 175.3(15) 1
O20 C71 W4 175.3(15) .
O21 C72 W4 162.5(17) .
O19 C73 W4 176.7(14) .
O23 C74 W4 178.2(12) .
O24 C75 C78 107.8(14) .
O24 C75 W4 129.3(11) .
C78 C75 W4 122.9(12) .
C77 C76 O24 109.6(16) .
C77 C76 H76A 109.8 .
O24 C76 H76A 109.8 .
C77 C76 H76B 109.8 .
O24 C76 H76B 109.8 .
H76A C76 H76B 108.2 .
C76 C77 H77A 109.5 .
C76 C77 H77B 109.5 .
H77A C77 H77B 109.5 .
C76 C77 H77C 109.5 .
H77A C77 H77C 109.5 .
H77B C77 H77C 109.5 .
N10 C78 C79 107.0(15) .
N10 C78 C75 122.8(17) .
C79 C78 C75 130.0(15) .
N12 C79 C78 107.5(15) .
N12 C79 C80 117.9(14) .
C78 C79 C80 134.4(14) .
C81 C80 C85 120.7(18) .
C81 C80 C79 118.1(16) .
C85 C80 C79 121.1(16) .
C80 C81 C82 116.4(18) .
C80 C81 H81 121.8 .
C82 C81 H81 121.8 .
C83 C82 C81 123.5(19) .
C83 C82 H82 118.2 .
C81 C82 H82 118.2 .
C82 C83 C84 117.7(19) .
C82 C83 H83 121.2 .
C84 C83 H83 121.2 .
C85 C84 C83 122.3(19) .
C85 C84 H84 118.9 .
C83 C84 H84 118.9 .
C84 C85 C80 119.3(19) .
C84 C85 H85 120.3 .
C80 C85 H85 120.3 .
N12 C86 C87 115.2(14) .
N12 C86 H86A 108.5 .
C87 C86 H86A 108.5 .
N12 C86 H86B 108.5 .
C87 C86 H86B 108.5 .
H86A C86 H86B 107.5 .
C92 C87 C88 122.9(17) .
C92 C87 C86 117.3(15) .
C88 C87 C86 119.5(16) .
C87 C88 C89 115.0(16) .
C87 C88 H88 122.5 .
C89 C88 H88 122.5 .
C90 C89 C88 118.3(15) .
C90 C89 H89 120.8 .
C88 C89 H89 120.8 .
C91 C90 C89 123.3(18) .
C91 C90 H90 118.4 .
C89 C90 H90 118.4 .
C90 C91 C92 119.6(16) .
C90 C91 H91 120.2 .
C92 C91 H91 120.2 .
C87 C92 C91 120.4(15) .
C87 C92 H92 119.8 .
C91 C92 H92 119.8 .
C52 O18 C53 119.7(12) .
O20 O20 C71 0(10) 1
C75 O24 C76 120.9(14) .
N8 N7 C55 107.7(15) .
N7 N8 N9 109.2(14) .
N8 N9 C56 111.4(15) .
N8 N9 C63 122.6(15) .
C56 N9 C63 125.9(17) .
N11 N10 C78 108.7(16) .
N10 N11 N12 105.8(13) .
C79 N12 N11 110.9(13) .
C79 N12 C86 135.6(15) .
N11 N12 C86 113.4(13) .
C97 W5 C95 87.7(7) .
C97 W5 C93 95.9(8) .
C95 W5 C93 85.5(6) .
C97 W5 C96 88.4(8) .
C95 W5 C96 94.0(6) .
C93 W5 C96 175.6(7) .
C97 W5 C94 173.7(7) .
C95 W5 C94 87.6(6) .
C93 W5 C94 87.9(6) .
C96 W5 C94 87.7(7) .
C97 W5 C98 89.1(7) .
C95 W5 C98 176.1(6) .
C93 W5 C98 92.6(7) .
C96 W5 C98 88.1(6) .
C94 W5 C98 95.7(6) .
C120 W6 C116 87.9(8) .
C120 W6 C117 175.9(7) .
C116 W6 C117 92.4(7) .
C120 W6 C119 89.4(7) .
C116 W6 C119 176.6(7) .
C117 W6 C119 90.1(7) .
C120 W6 C118 78.0(7) .
C116 W6 C118 92.0(7) .
C117 W6 C118 97.9(7) .
C119 W6 C118 85.4(7) .
C120 W6 C121 90.4(7) .
C116 W6 C121 92.4(7) .
C117 W6 C121 93.6(7) .
C119 W6 C121 89.7(7) .
C118 W6 C121 167.4(8) .
O25 C93 W5 176.6(14) .
O26 C94 W5 172.5(13) .
O27 C95 W5 170.1(12) .
O28 C96 W5 170.2(16) .
O29 C97 W5 178.5(18) .
O30 C98 C101 104.2(14) .
O30 C98 W5 135.9(12) .
C101 C98 W5 120.0(11) .
O30 C99 C100 103.3(15) .
O30 C99 H99A 111.1 .
C100 C99 H99A 111.1 .
O30 C99 H99B 111.1 .
C100 C99 H99B 111.1 .
H99A C99 H99B 109.1 .
C99 C100 H10A 109.5 .
C99 C100 H10B 109.5 .
H10A C100 H10B 109.5 .
C99 C100 H10C 109.5 .
H10A C100 H10C 109.5 .
H10B C100 H10C 109.5 .
N13 C101 C102 112.0(14) .
N13 C101 C98 121.6(14) .
C102 C101 C98 126.1(15) .
N15 C102 C101 104.2(16) .
N15 C102 C103 119.4(17) .
C101 C102 C103 136.3(16) .
C104 C103 C108 121.8(18) .
C104 C103 C102 114.3(16) .
C108 C103 C102 123.9(17) .
C103 C104 C105 116.0(17) .
C103 C104 H104 122.0 .
C105 C104 H104 122.0 .
C106 C105 C104 120.5(17) .
C106 C105 H105 119.8 .
C104 C105 H105 119.8 .
C105 C106 C107 120.0(18) .
C105 C106 H106 120.0 .
C107 C106 H106 120.0 .
C108 C107 C106 121(2) .
C108 C107 H107 119.5 .
C106 C107 H107 119.5 .
C107 C108 C103 120(2) .
C107 C108 H108 120.0 .
C103 C108 H108 120.0 .
N15 C109 C110 114.5(15) .
N15 C109 H10D 108.6 .
C110 C109 H10D 108.6 .
N15 C109 H10E 108.6 .
C110 C109 H10E 108.6 .
H10D C109 H10E 107.6 .
C115 C110 C111 121.4(19) .
C115 C110 C109 121.4(17) .
C111 C110 C109 117.0(16) .
C112 C111 C110 112.8(16) .
C112 C111 H111 123.6 .
C110 C111 H111 123.6 .
C113 C112 C111 128.3(17) .
C113 C112 H112 115.8 .
C111 C112 H112 115.8 .
C112 C113 C114 113.6(18) .
C112 C113 H113 123.2 .
C114 C113 H113 123.2 .
C115 C114 C113 120.7(18) .
C115 C114 H114 119.6 .
C113 C114 H114 119.6 .
C110 C115 C114 122.7(19) .
C110 C115 H115 118.6 .
C114 C115 H115 118.6 .
O35 C116 O35 0.0(13) 1
O35 C116 W6 174.9(15) 1
O35 C116 W6 174.9(15) .
O31 C117 W6 175.1(15) .
O32 C118 W6 157.3(14) .
O33 C119 W6 179.5(19) .
O34 C120 W6 179.0(16) .
O36 C121 C124 107.0(15) .
O36 C121 W6 130.1(16) .
C124 C121 W6 122.8(15) .
O36 C122 C123 109.7(16) .
O36 C122 H12A 109.7 .
C123 C122 H12A 109.7 .
O36 C122 H12B 109.7 .
C123 C122 H12B 109.7 .
H12A C122 H12B 108.2 .
C122 C123 H12C 109.5 .
C122 C123 H12D 109.5 .
H12C C123 H12D 109.5 .
C122 C123 H12E 109.5 .
H12C C123 H12E 109.5 .
H12D C123 H12E 109.5 .
C125 C124 N16 108.4(15) .
C125 C124 C121 133.3(16) .
N16 C124 C121 116.9(16) .
N18 C125 C124 105.5(16) .
N18 C125 C126 122.0(17) .
C124 C125 C126 131.5(17) .
C131 C126 C127 119.4(17) .
C131 C126 C125 117.4(16) .
C127 C126 C125 123.2(17) .
C128 C127 C126 122.1(19) .
C128 C127 H127 119.0 .
C126 C127 H127 119.0 .
C127 C128 C129 120(2) .
C127 C128 H128 120.0 .
C129 C128 H128 120.0 .
C128 C129 C130 124.6(19) .
C128 C129 H129 117.7 .
C130 C129 H129 117.7 .
C129 C130 C131 112.4(18) .
C129 C130 H130 123.8 .
C131 C130 H130 123.8 .
C126 C131 C130 121.3(18) .
C126 C131 H131 119.3 .
C130 C131 H131 119.3 .
C133 C132 N18 118.9(16) .
C133 C132 H13A 107.6 .
N18 C132 H13A 107.6 .
C133 C132 H13B 107.6 .
N18 C132 H13B 107.6 .
H13A C132 H13B 107.0 .
C134 C133 C132 114(2) .
C134 C133 C138 123(2) .
C132 C133 C138 123.1(17) .
C135 C134 C133 116(2) .
C135 C134 H134 122.1 .
C133 C134 H134 122.1 .
C134 C135 C136 125(2) .
C134 C135 H135 117.7 .
C136 C135 H135 117.7 .
C137 C136 C135 111.7(16) .
C137 C136 H136 124.1 .
C135 C136 H136 124.1 .
C138 C137 C136 127.5(18) .
C138 C137 H137 116.2 .
C136 C137 H137 116.2 .
C137 C138 C133 116.9(18) .
C137 C138 H138 121.5 .
C133 C138 H138 121.5 .
C98 O30 C99 116.9(15) .
O35 O35 C116 0(10) 1
C121 O36 C122 124.1(15) .
N14 N13 C101 105.7(15) .
N13 N14 N15 109.8(14) .
C102 N15 N14 108.1(15) .
C102 N15 C109 132.6(17) .
N14 N15 C109 119.0(14) .
N17 N16 C124 109.8(16) .
N16 N17 N18 105.5(14) .
C125 N18 N17 110.4(15) .
C125 N18 C132 133.4(16) .
N17 N18 C132 115.6(15) .
C139 W7 C142 174.1(8) .
C139 W7 C140 93.3(7) .
C142 W7 C140 82.0(9) .
C139 W7 C141 88.4(5) .
C142 W7 C141 88.1(8) .
C140 W7 C141 91.5(7) .
C139 W7 C143 88.9(6) .
C142 W7 C143 95.7(8) .
C140 W7 C143 176.6(8) .
C141 W7 C143 85.9(6) .
C139 W7 C144 94.7(6) .
C142 W7 C144 89.2(8) .
C140 W7 C144 93.8(7) .
C141 W7 C144 173.7(4) .
C143 W7 C144 88.6(6) .
C162 W8 C165 90.9(7) .
C162 W8 C163 81.9(8) .
C165 W8 C163 95.2(8) .
C162 W8 C164 174.3(7) .
C165 W8 C164 86.4(6) .
C163 W8 C164 93.4(7) .
C162 W8 C166 88.0(7) .
C165 W8 C166 178.5(6) .
C163 W8 C166 83.8(8) .
C164 W8 C166 94.7(6) .
C162 W8 C167 98.4(7) .
C165 W8 C167 86.2(7) .
C163 W8 C167 178.6(8) .
C164 W8 C167 86.4(6) .
C166 W8 C167 94.9(7) .
O37 C139 W7 174.2(13) .
O38 C140 W7 170.8(18) .
O39 C141 W7 175.7(12) .
O40 C142 W7 166.8(19) .
O41 C143 W7 177.2(16) .
O42 C144 C147 106.3(13) .
O42 C144 W7 126.0(10) .
C147 C144 W7 127.6(11) .
O42 C145 C146 107.7(14) .
O42 C145 H14A 110.2 .
C146 C145 H14A 110.2 .
O42 C145 H14B 110.2 .
C146 C145 H14B 110.2 .
H14A C145 H14B 108.5 .
C145 C146 H14C 109.5 .
C145 C146 H14D 109.5 .
H14C C146 H14D 109.5 .
C145 C146 H14E 109.5 .
H14C C146 H14E 109.5 .
H14D C146 H14E 109.5 .
C148 C147 N19 104.3(15) .
C148 C147 C144 135.8(16) .
N19 C147 C144 119.9(17) .
N21 C148 C147 103.7(16) .
N21 C148 C149 127.6(16) .
C147 C148 C149 128.6(15) .
C154 C149 C150 117.6(18) .
C154 C149 C148 117.4(18) .
C150 C149 C148 124.9(18) .
C151 C150 C149 124(2) .
C151 C150 H150 118.0 .
C149 C150 H150 118.0 .
C150 C151 C152 121(2) .
C150 C151 H151 119.7 .
C152 C151 H151 119.7 .
C151 C152 C153 121.5(18) .
C151 C152 H152 119.3 .
C153 C152 H152 119.3 .
C152 C153 C154 116.9(16) .
C152 C153 H153 121.6 .
C154 C153 H153 121.6 .
C149 C154 C153 119.1(17) .
C149 C154 H154 120.5 .
C153 C154 H154 120.5 .
N21 C155 C156 109.1(14) .
N21 C155 H15A 109.9 .
C156 C155 H15A 109.9 .
N21 C155 H15B 109.9 .
C156 C155 H15B 109.9 .
H15A C155 H15B 108.3 .
C157 C156 C161 117.6(15) .
C157 C156 C155 117.2(14) .
C161 C156 C155 125.0(15) .
C156 C157 C158 117.3(14) .
C156 C157 H157 121.4 .
C158 C157 H157 121.4 .
C159 C158 C157 121.7(17) .
C159 C158 H158 119.1 .
C157 C158 H158 119.1 .
C158 C159 C160 123(2) .
C158 C159 H159 118.3 .
C160 C159 H159 118.3 .
C161 C160 C159 116.5(19) .
C161 C160 H160 121.8 .
C159 C160 H160 121.8 .
C160 C161 C156 123.2(16) .
C160 C161 H161 118.4 .
C156 C161 H161 118.4 .
O43 C162 W8 174.5(16) .
O45 C163 W8 164.0(18) .
O46 C164 W8 176.7(14) .
O47 C165 W8 172.9(13) .
O44 C166 W8 171.3(15) .
O48 C167 C170 107.3(16) .
O48 C167 W8 126.8(13) .
C170 C167 W8 125.6(13) .
O48 C168 C169 107.2(14) .
O48 C168 H16A 110.3 .
C169 C168 H16A 110.3 .
O48 C168 H16B 110.3 .
C169 C168 H16B 110.3 .
H16A C168 H16B 108.5 .
C168 C169 H16C 109.5 .
C168 C169 H16D 109.5 .
H16C C169 H16D 109.5 .
C168 C169 H16E 109.5 .
H16C C169 H16E 109.5 .
H16D C169 H16E 109.5 .
N22 C170 C167 121.0(15) .
N22 C170 C171 107.7(12) .
C167 C170 C171 131.3(14) .
N24 C171 C172 127.3(15) .
N24 C171 C170 101.0(13) .
C172 C171 C170 131.6(13) .
C177 C172 C171 122.2(17) .
C177 C172 C173 115.9(17) .
C171 C172 C173 121.9(17) .
C174 C173 C172 123.1(18) .
C174 C173 H173 118.4 .
C172 C173 H173 118.4 .
C173 C174 C175 117.9(18) .
C173 C174 H174 121.1 .
C175 C174 H174 121.1 .
C176 C175 C174 123.3(18) .
C176 C175 H175 118.3 .
C174 C175 H175 118.3 .
C175 C176 C177 116(2) .
C175 C176 H176 122.0 .
C177 C176 H176 122.0 .
C172 C177 C176 123.3(18) .
C172 C177 H177 118.4 .
C176 C177 H177 118.4 .
N24 C178 C179 112.0(16) .
N24 C178 H17C 109.2 .
C179 C178 H17C 109.2 .
N24 C178 H17D 109.2 .
C179 C178 H17D 109.2 .
H17C C178 H17D 107.9 .
C180 C179 C184 112.4(16) .
C180 C179 C178 127.7(16) .
C184 C179 C178 120.0(16) .
C181 C180 C179 129.5(19) .
C181 C180 H180 115.2 .
C179 C180 H180 115.3 .
C180 C181 C182 114.1(18) .
C180 C181 H181 123.0 .
C182 C181 H181 123.0 .
C183 C182 C181 123.8(17) .
C183 C182 H182 118.1 .
C181 C182 H182 118.1 .
C182 C183 C184 118.7(18) .
C182 C183 H183 120.6 .
C184 C183 H183 120.6 .
C183 C184 C179 121.0(16) .
C183 C184 H184 119.5 .
C179 C184 H184 119.5 .
C144 O42 C145 125.8(14) .
C167 O48 C168 125.9(14) .
N20 N19 C147 114.0(15) .
N19 N20 N21 103.3(12) .
C148 N21 N20 114.5(14) .
C148 N21 C155 128.9(16) .
N20 N21 C155 116.6(13) .
N23 N22 C170 109.9(14) .
N22 N23 N24 107.8(13) .
N23 N24 C171 113.5(14) .
N23 N24 C178 121.0(14) .
C171 N24 C178 125.3(16) .

loop_
_geom_bond_atom_site_label_1
_geom_bond_atom_site_label_2
_geom_bond_distance
_geom_bond_site_symmetry_2
W1 C2 1.943(15) .
W1 C1 1.947(18) .
W1 C4 2.035(12) .
W1 C3 2.067(18) .
W1 C5 2.088(10) .
W1 C6 2.19(2) .
W2 C25 1.981(11) .
W2 C27 1.987(12) .
W2 C26 2.004(10) .
W2 C28 2.023(11) .
W2 C24 2.114(12) .
W2 C29 2.208(19) .
C1 O1 1.147(19) .
C2 O2 1.204(9) .
C3 O3 1.229(9) .
C4 O4 1.195(9) .
C5 O5 1.176(9) .
C6 O6 1.29(2) .
C6 C9 1.54(2) .
C7 O6 1.46(2) .
C7 C8 1.54(3) .
C7 H7A 0.9700 .
C7 H7B 0.9700 .
C8 H8A 0.9600 .
C8 H8B 0.9600 .
C8 H8C 0.9600 .
C9 N1 1.31(2) .
C9 C10 1.39(2) .
C10 N3 1.37(2) .
C10 C11 1.49(2) .
C11 C16 1.37(3) .
C11 C12 1.42(2) .
C12 C13 1.44(3) .
C12 H12 0.9300 .
C13 C14 1.37(3) .
C13 H13 0.9300 .
C14 C15 1.30(3) .
C14 H14 0.9300 .
C15 C16 1.39(3) .
C15 H15 0.9300 .
C16 H16 0.9300 .
C17 N3 1.46(2) .
C17 C18 1.60(3) .
C17 H17A 0.9700 .
C17 H17B 0.9700 .
C18 C19 1.33(3) .
C18 C23 1.35(3) .
C19 C20 1.52(2) .
C19 H19 0.9300 .
C20 C21 1.28(3) .
C20 H20 0.9300 .
C21 C22 1.55(3) .
C21 H21 0.9300 .
C22 C23 1.43(3) .
C22 H22 0.9300 .
C23 H23 0.9300 .
C24 O7 1.192(9) .
C25 O8 1.199(9) .
C26 O9 1.184(8) .
C27 O10 1.182(9) .
C28 O11 1.194(9) .
C29 C32 1.30(2) .
C29 O12 1.35(2) .
C30 C31 1.51(2) .
C30 O12 1.53(2) .
C30 H30A 0.9700 .
C30 H30B 0.9700 .
C31 H31A 0.9600 .
C31 H31B 0.9600 .
C31 H31C 0.9600 .
C32 N4 1.40(2) .
C32 C33 1.45(2) .
C33 N6 1.28(2) .
C33 C34 1.52(2) .
C34 C39 1.35(3) .
C34 C35 1.39(3) .
C35 C36 1.40(3) .
C35 H35 0.9300 .
C36 C37 1.33(2) .
C36 H36 0.9300 .
C37 C38 1.38(3) .
C37 H37 0.9300 .
C38 C39 1.37(3) .
C38 H38 0.9300 .
C39 H39 0.9300 .
C40 N6 1.506(17) .
C40 C41 1.54(2) .
C40 H40A 0.9700 .
C40 H40B 0.9700 .
C41 C46 1.33(2) .
C41 C42 1.39(2) .
C42 C43 1.45(3) .
C42 H42 0.9300 .
C43 C44 1.44(3) .
C43 H43 0.9300 .
C44 C45 1.29(3) .
C44 H44 0.9300 .
C45 C46 1.39(3) .
C45 H45 0.9300 .
C46 H46 0.9300 .
N1 N2 1.37(2) .
N2 N3 1.36(2) .
N4 N5 1.29(2) .
N5 N6 1.35(2) .
W3 C51 1.973(14) .
W3 C47 1.974(14) .
W3 C50 1.976(14) .
W3 C49 2.031(13) .
W3 C48 2.072(13) .
W3 C52 2.143(14) .
W4 C70 1.987(14) .
W4 C74 1.999(10) .
W4 C73 2.013(11) .
W4 C72 2.024(13) .
W4 C71 2.092(14) .
W4 C75 2.219(16) .
C47 O13 1.191(9) .
C48 O14 1.199(9) .
C49 O15 1.197(9) .
C50 O16 1.193(9) .
C51 O17 1.213(9) .
C52 O18 1.331(17) .
C52 C55 1.568(19) .
C53 O18 1.468(18) .
C53 C54 1.50(3) .
C53 H53A 0.9700 .
C53 H53B 0.9700 .
C54 H54A 0.9600 .
C54 H54B 0.9600 .
C54 H54C 0.9600 .
C55 C56 1.38(2) .
C55 N7 1.38(2) .
C56 C57 1.42(3) .
C56 N9 1.43(2) .
C57 C62 1.37(3) .
C57 C58 1.38(3) .
C58 C59 1.36(3) .
C58 H58 0.9300 .
C59 C60 1.40(3) .
C59 H59 0.9300 .
C60 C61 1.31(2) .
C60 H60 0.9300 .
C61 C62 1.41(2) .
C61 H61 0.9300 .
C62 H62 0.9300 .
C63 N9 1.44(2) .
C63 C64 1.49(2) .
C63 H63A 0.9700 .
C63 H63B 0.9700 .
C64 C65 1.34(3) .
C64 C69 1.50(2) .
C65 C66 1.35(3) .
C65 H65 0.9300 .
C66 C67 1.28(2) .
C66 H66 0.9300 .
C67 C68 1.49(2) .
C67 H67 0.9300 .
C68 C69 1.30(2) .
C68 H68 0.9300 .
C69 H69 0.9300 .
C70 O22 1.186(9) .
C71 O20 1.197(9) 1
C71 O20 1.197(9) .
C72 O21 1.199(9) .
C73 O19 1.206(8) .
C74 O23 1.189(9) .
C75 O24 1.33(2) .
C75 C78 1.40(2) .
C76 C77 1.50(3) .
C76 O24 1.51(2) .
C76 H76A 0.9700 .
C76 H76B 0.9700 .
C77 H77A 0.9600 .
C77 H77B 0.9600 .
C77 H77C 0.9600 .
C78 N10 1.36(2) .
C78 C79 1.39(2) .
C79 N12 1.267(19) .
C79 C80 1.56(2) .
C80 C81 1.36(3) .
C80 C85 1.37(3) .
C81 C82 1.49(3) .
C81 H81 0.9300 .
C82 C83 1.26(3) .
C82 H82 0.9300 .
C83 C84 1.42(2) .
C83 H83 0.9300 .
C84 C85 1.36(3) .
C84 H84 0.9300 .
C85 H85 0.9300 .
C86 N12 1.486(19) .
C86 C87 1.51(3) .
C86 H86A 0.9700 .
C86 H86B 0.9700 .
C87 C92 1.31(2) .
C87 C88 1.42(3) .
C88 C89 1.46(3) .
C88 H88 0.9300 .
C89 C90 1.38(2) .
C89 H89 0.9300 .
C90 C91 1.30(2) .
C90 H90 0.9300 .
C91 C92 1.42(2) .
C91 H91 0.9300 .
C92 H92 0.9300 .
O20 O20 0.00(5) 1
N7 N8 1.267(19) .
N8 N9 1.35(2) .
N10 N11 1.33(2) .
N11 N12 1.39(2) .
W5 C97 1.977(14) .
W5 C95 1.990(11) .
W5 C93 2.017(12) .
W5 C96 2.052(13) .
W5 C94 2.058(13) .
W5 C98 2.189(19) .
W6 C120 1.960(14) .
W6 C116 1.970(13) .
W6 C117 1.973(12) .
W6 C119 1.985(13) .
W6 C118 2.015(13) .
W6 C121 2.18(2) .
C93 O25 1.200(9) .
C94 O26 1.174(9) .
C95 O27 1.205(8) .
C96 O28 1.192(9) .
C97 O29 1.189(9) .
C98 O30 1.30(2) .
C98 C101 1.58(2) .
C99 O30 1.49(2) .
C99 C100 1.51(3) .
C99 H99A 0.9700 .
C99 H99B 0.9700 .
C100 H10A 0.9600 .
C100 H10B 0.9600 .
C100 H10C 0.9600 .
C101 N13 1.31(2) .
C101 C102 1.36(2) .
C102 N15 1.30(2) .
C102 C103 1.54(3) .
C103 C104 1.38(2) .
C103 C108 1.38(3) .
C104 C105 1.50(2) .
C104 H104 0.9300 .
C105 C106 1.34(3) .
C105 H105 0.9300 .
C106 C107 1.39(3) .
C106 H106 0.9300 .
C107 C108 1.37(3) .
C107 H107 0.9300 .
C108 H108 0.9300 .
C109 N15 1.45(2) .
C109 C110 1.54(3) .
C109 H10D 0.9700 .
C109 H10E 0.9700 .
C110 C115 1.32(3) .
C110 C111 1.43(3) .
C111 C112 1.42(3) .
C111 H111 0.9300 .
C112 C113 1.35(3) .
C112 H112 0.9300 .
C113 C114 1.43(3) .
C113 H113 0.9300 .
C114 C115 1.38(3) .
C114 H114 0.9300 .
C115 H115 0.9300 .
C116 O35 1.179(9) 1
C116 O35 1.179(9) .
C117 O31 1.204(9) .
C118 O32 1.215(9) .
C119 O33 1.193(9) .
C120 O34 1.208(9) .
C121 O36 1.31(3) .
C121 C124 1.46(3) .
C122 O36 1.40(2) .
C122 C123 1.41(3) .
C122 H12A 0.9700 .
C122 H12B 0.9700 .
C123 H12C 0.9600 .
C123 H12D 0.9600 .
C123 H12E 0.9600 .
C124 C125 1.39(2) .
C124 N16 1.41(2) .
C125 N18 1.38(2) .
C125 C126 1.47(3) .
C126 C131 1.37(3) .
C126 C127 1.40(3) .
C127 C128 1.27(3) .
C127 H127 0.9300 .
C128 C129 1.36(3) .
C128 H128 0.9300 .
C129 C130 1.42(3) .
C129 H129 0.9300 .
C130 C131 1.43(2) .
C130 H130 0.9300 .
C131 H131 0.9300 .
C132 C133 1.42(3) .
C132 N18 1.47(2) .
C132 H13A 0.9700 .
C132 H13B 0.9700 .
C133 C134 1.35(3) .
C133 C138 1.44(3) .
C134 C135 1.32(3) .
C134 H134 0.9300 .
C135 C136 1.49(3) .
C135 H135 0.9300 .
C136 C137 1.36(2) .
C136 H136 0.9300 .
C137 C138 1.27(3) .
C137 H137 0.9300 .
C138 H138 0.9300 .
O35 O35 0.00(5) 1
N13 N14 1.27(2) .
N14 N15 1.38(2) .
N16 N17 1.35(2) .
N17 N18 1.43(2) .
W7 C139 1.993(12) .
W7 C142 1.994(15) .
W7 C140 2.011(14) .
W7 C141 2.012(10) .
W7 C143 2.061(13) .
W7 C144 2.180(15) .
W8 C162 2.002(12) .
W8 C165 2.025(12) .
W8 C163 2.044(15) .
W8 C164 2.088(12) .
W8 C166 2.103(13) .
W8 C167 2.20(2) .
C139 O37 1.202(9) .
C140 O38 1.207(9) .
C141 O39 1.200(9) .
C142 O40 1.194(9) .
C143 O41 1.183(9) .
C144 O42 1.358(17) .
C144 C147 1.43(2) .
C145 O42 1.409(19) .
C145 C146 1.49(3) .
C145 H14A 0.9700 .
C145 H14B 0.9700 .
C146 H14C 0.9600 .
C146 H14D 0.9600 .
C146 H14E 0.9600 .
C147 C148 1.42(3) .
C147 N19 1.42(2) .
C148 N21 1.35(2) .
C148 C149 1.44(3) .
C149 C154 1.41(3) .
C149 C150 1.41(3) .
C150 C151 1.28(3) .
C150 H150 0.9300 .
C151 C152 1.36(3) .
C151 H151 0.9300 .
C152 C153 1.43(3) .
C152 H152 0.9300 .
C153 C154 1.44(2) .
C153 H153 0.9300 .
C154 H154 0.9300 .
C155 N21 1.45(2) .
C155 C156 1.56(2) .
C155 H15A 0.9700 .
C155 H15B 0.9700 .
C156 C157 1.42(2) .
C156 C161 1.43(2) .
C157 C158 1.43(2) .
C157 H157 0.9300 .
C158 C159 1.28(3) .
C158 H158 0.9300 .
C159 C160 1.43(3) .
C159 H159 0.9300 .
C160 C161 1.35(3) .
C160 H160 0.9300 .
C161 H161 0.9300 .
C162 O43 1.197(9) .
C163 O45 1.210(9) .
C164 O46 1.159(9) .
C165 O47 1.190(9) .
C166 O44 1.208(9) .
C167 O48 1.34(2) .
C167 C170 1.41(2) .
C168 O48 1.459(18) .
C168 C169 1.53(2) .
C168 H16A 0.9700 .
C168 H16B 0.9700 .
C169 H16C 0.9600 .
C169 H16D 0.9600 .
C169 H16E 0.9600 .
C170 N22 1.392(19) .
C170 C171 1.45(2) .
C171 N24 1.395(18) .
C171 C172 1.41(2) .
C172 C177 1.40(3) .
C172 C173 1.45(2) .
C173 C174 1.32(2) .
C173 H173 0.9300 .
C174 C175 1.46(2) .
C174 H174 0.9300 .
C175 C176 1.35(3) .
C175 H175 0.9300 .
C176 C177 1.43(3) .
C176 H176 0.9300 .
C177 H177 0.9300 .
C178 N24 1.43(2) .
C178 C179 1.51(2) .
C178 H17C 0.9700 .
C178 H17D 0.9700 .
C179 C180 1.35(3) .
C179 C184 1.50(2) .
C180 C181 1.34(3) .
C180 H180 0.9300 .
C181 C182 1.45(3) .
C181 H181 0.9300 .
C182 C183 1.31(2) .
C182 H182 0.9300 .
C183 C184 1.41(2) .
C183 H183 0.9300 .
C184 H184 0.9300 .
N19 N20 1.282(19) .
N20 N21 1.39(2) .
N22 N23 1.31(2) .
N23 N24 1.34(2) .

loop_
_geom_hbond_atom_site_label_D
_geom_hbond_atom_site_label_H
_geom_hbond_atom_site_label_A
_geom_hbond_distance_DH
_geom_hbond_distance_HA
_geom_hbond_distance_DA
_geom_hbond_angle_DHA
_geom_hbond_site_symmetry_A
C7 H7A O8 0.97 2.55 3.33(3) 137.0 4_554
C122 H12A O20 0.97 2.55 3.26(2) 129.5 1
C14 H14 O28 0.93 2.53 3.36(2) 149.1 1_544
C168 H16A O8 0.97 2.54 3.22(2) 127.6 4_564
C69 H69 N11 0.93 2.57 3.42(2) 152.9 2_565
C76 H76A O35 0.97 2.63 3.20(2) 117.8 1
C92 H92 N23 0.93 2.58 3.48(2) 162.4 4_465
C99 H99B O2 0.97 2.53 3.25(3) 131.4 2_565
C99 H99B O14 0.97 2.57 3.16(2) 118.9 4_564
C106 H106 O5 0.93 2.57 3.34(2) 140.7 1_565
C134 H134 N5 0.93 2.57 3.47(3) 162.5 1_655
C175 H175 O16 0.93 2.62 3.47(2) 152.5 4_564
C184 H184 N14 0.93 2.65 3.55(2) 164.6 4_564
